data_7106046
loop_
_publ_author_name
'Daniel L. Reger'
'Jacob Horger'
'Mark D. Smith'

_publ_section_title
;
 Copper(II) carboxylate tetramers formed from an enantiopure ligand
 containing a p-stacking supramolecular synthon: single-crystal to
 single-crystal enantioselective ligand exchange
;
_journal_name_full Chem.Commun.
_journal_page_first 2805
_journal_paper_doi 10.1039/c0cc04797j
_journal_volume 47
_journal_year 2011
_chemical_absolute_configuration ad
_chemical_formula_moiety 'C138 H103 Cu4 N17 O43'
_chemical_formula_sum 'C138 H103 Cu4 N17 O43'
_chemical_formula_weight 2941.53
_chemical_name_systematic
;
?
;
_space_group_IT_number 19
_symmetry_cell_setting orthorhombic
_symmetry_space_group_name_Hall 'P 2ac 2ab'
_symmetry_space_group_name_H-M 'P 21 21 21'
_atom_sites_solution_hydrogens geom
_atom_sites_solution_primary direct
_atom_sites_solution_secondary difmap
_audit_creation_method SHELXL-97
_cell_angle_alpha 90.00
_cell_angle_beta 90.00
_cell_angle_gamma 90.00
_cell_formula_units_Z 4
_cell_length_a 15.1728(15)
_cell_length_b 21.670(2)
_cell_length_c 52.697(5)
_cell_measurement_reflns_used 1470
_cell_measurement_temperature 150(2)
_cell_measurement_theta_max 19.740
_cell_measurement_theta_min 2.149
_cell_volume 17326(3)
_computing_cell_refinement 'SAINT-Plus Version 6.45 (Bruker, 2001)'
_computing_data_collection 'SMART Version 5.625 (Bruker, 2001)'
_computing_data_reduction 'SAINT-Plus Version 6.45 (Bruker, 2001)'
_computing_molecular_graphics various
_computing_publication_material 'SHELXTL Version 6.14 (Bruker, 2000)'
_computing_structure_refinement 'SHELXL-97 (Sheldrick, 1997)'
_computing_structure_solution 'SHELXS-97 (Sheldrick, 1990)'
_diffrn_ambient_temperature 150(2)
_diffrn_measured_fraction_theta_full 1.000
_diffrn_measured_fraction_theta_max 1.000
_diffrn_measurement_device_type 'Bruker SMART APEX CCD diffractometer'
_diffrn_measurement_method 'omega scans'
_diffrn_radiation_monochromator graphite
_diffrn_radiation_source 'fine-focus sealed tube'
_diffrn_radiation_type MoK\a
_diffrn_radiation_wavelength 0.71073
_diffrn_reflns_av_R_equivalents 0.2005
_diffrn_reflns_av_sigmaI/netI 0.2089
_diffrn_reflns_limit_h_max 13
_diffrn_reflns_limit_h_min -13
_diffrn_reflns_limit_k_max 18
_diffrn_reflns_limit_k_min -18
_diffrn_reflns_limit_l_max 45
_diffrn_reflns_limit_l_min -45
_diffrn_reflns_number 75115
_diffrn_reflns_theta_full 18.00
_diffrn_reflns_theta_max 18.00
_diffrn_reflns_theta_min 1.02
_exptl_absorpt_coefficient_mu 0.556
_exptl_absorpt_correction_type none
_exptl_crystal_colour blue-green
_exptl_crystal_density_diffrn 1.128
_exptl_crystal_density_method 'not measured'
_exptl_crystal_description 'rectanglur bar'
_exptl_crystal_F_000 6040
_exptl_crystal_size_max 0.20
_exptl_crystal_size_mid 0.08
_exptl_crystal_size_min 0.06
_refine_diff_density_max 0.488
_refine_diff_density_min -0.490
_refine_diff_density_rms 0.089
_refine_ls_abs_structure_details 'Flack H D (1983), Acta Cryst. A39, 876-881'
_refine_ls_abs_structure_Flack 0.06(3)
_refine_ls_extinction_method none
_refine_ls_goodness_of_fit_ref 0.879
_refine_ls_hydrogen_treatment constr
_refine_ls_matrix_type full
_refine_ls_number_parameters 742
_refine_ls_number_reflns 11917
_refine_ls_number_restraints 1041
_refine_ls_restrained_S_all 0.865
_refine_ls_R_factor_all 0.1232
_refine_ls_R_factor_gt 0.0782
_refine_ls_shift/su_max 0.000
_refine_ls_shift/su_mean 0.000
_refine_ls_structure_factor_coef Fsqd
_refine_ls_weighting_details 'calc w=1/[\s^2^(Fo^2^)+(0.0554P)^2^+0.0000P] where P=(Fo^2^+2Fc^2^)/3'
_refine_ls_weighting_scheme calc
_refine_ls_wR_factor_gt 0.1660
_refine_ls_wR_factor_ref 0.1814
_reflns_number_gt 6196
_reflns_number_total 11917
_reflns_threshold_expression >2sigma(I)
_cod_data_source_file C0CC04797J.TXT
_cod_data_source_block 4
_cod_depositor_comments
;
The following automatic conversions were performed:

'_symmetry_cell_setting' value 'Orthorhombic' changed to
'orthorhombic' according to the built-in table from CIF Core
dictionary named 'cif_core.dic' version 2.4.1 from 2010-06-29.

Automatic conversion script
Id: cif_fix_values 1646 2011-03-28 12:23:43Z adriana 
;
_cod_original_cell_volume 17327(3)
_cod_original_sg_symbol_Hall 'P 2ab 2ac'
_cod_database_code 7106046

loop_
_symmetry_equiv_pos_as_xyz
'x, y, z'
'-x+1/2, -y, z+1/2'
'-x, y+1/2, -z+1/2'
'x+1/2, -y+1/2, -z'

loop_
_atom_site_label
_atom_site_type_symbol
_atom_site_fract_x
_atom_site_fract_y
_atom_site_fract_z
_atom_site_U_iso_or_equiv
_atom_site_adp_type
_atom_site_occupancy
_atom_site_symmetry_multiplicity
_atom_site_calc_flag
_atom_site_refinement_flags
_atom_site_disorder_assembly
_atom_site_disorder_group
Cu1 Cu 0.96585(14) 0.42331(11) 0.30566(4) 0.0486(7) Uani 1 1 d D . .
Cu2 Cu 0.93582(15) 0.41252(11) 0.35582(4) 0.0546(8) Uani 1 1 d . B .
Cu3 Cu 0.55385(14) 0.54477(10) 0.45881(4) 0.0420(7) Uani 1 1 d . A .
Cu4 Cu 0.57589(14) 0.52072(10) 0.41078(4) 0.0392(7) Uani 1 1 d D . .
C1G C 0.4273(10) 0.7295(6) 0.4291(3) 0.065(6) Uiso 1 1 d D . .
C2G C 0.4254(9) 0.7926(6) 0.4403(3) 0.057(6) Uiso 1 1 d D . .
C3G C 0.3584(9) 0.8105(7) 0.4550(3) 0.072(3) Uiso 1 1 d D . .
C4G C 0.2862(9) 0.7767(6) 0.4568(3) 0.062(6) Uiso 1 1 d D . .
C5G C 0.2741(10) 0.7178(7) 0.4446(3) 0.073(7) Uiso 1 1 d D . .
C6G C 0.5034(10) 0.8232(7) 0.4373(3) 0.072(3) Uiso 1 1 d D . .
H6G H 0.5502 0.8070 0.4274 0.087 Uiso 1 1 calc R . .
C7G C 0.5104(10) 0.8830(7) 0.4504(3) 0.072(3) Uiso 1 1 d D . .
H7G H 0.5617 0.9081 0.4494 0.087 Uiso 1 1 calc R . .
C8G C 0.4387(10) 0.8996(7) 0.4639(3) 0.072(3) Uiso 1 1 d D . .
H8G H 0.4417 0.9400 0.4708 0.087 Uiso 1 1 calc R . .
C9G C 0.3643(10) 0.8696(7) 0.4692(3) 0.072(3) Uiso 1 1 d D . .
C10G C 0.2915(11) 0.8807(7) 0.4825(3) 0.072(3) Uiso 1 1 d D . .
H10G H 0.2933 0.9169 0.4926 0.087 Uiso 1 1 calc R . .
C11G C 0.2194(11) 0.8501(7) 0.4837(3) 0.080(7) Uiso 1 1 d D . .
H11G H 0.1717 0.8649 0.4937 0.096 Uiso 1 1 calc R . .
C12G C 0.2110(10) 0.7937(7) 0.4700(3) 0.076(7) Uiso 1 1 d D . .
H12G H 0.1585 0.7699 0.4699 0.091 Uiso 1 1 calc R . .
C13G C 0.3503(10) 0.6328(6) 0.4197(3) 0.037(5) Uiso 1 1 d D . .
H13G H 0.2971 0.6113 0.4265 0.044 Uiso 1 1 calc R . .
N1G N 0.3532(8) 0.6938(6) 0.4316(2) 0.049(5) Uiso 1 1 d D . .
O1G O 0.4865(7) 0.7099(5) 0.4154(2) 0.056(4) Uiso 1 1 d D . .
O2G O 0.2147(8) 0.6800(6) 0.4447(2) 0.073(4) Uiso 1 1 d D . .
C14G C 0.3293(15) 0.6484(10) 0.3893(4) 0.098(8) Uiso 1 1 d . . .
H14O H 0.2859 0.6824 0.3882 0.117 Uiso 1 1 calc R . .
H14P H 0.3842 0.6622 0.3808 0.117 Uiso 1 1 calc R . .
C15G C 0.2933(14) 0.5920(11) 0.3756(4) 0.080(7) Uiso 1 1 d . . .
C16G C 0.4256(13) 0.5904(9) 0.4231(4) 0.057(6) Uiso 1 1 d . . .
N2G N 0.3126(11) 0.5872(9) 0.3519(4) 0.114(7) Uiso 1 1 d . . .
H2G1 H 0.3030 0.5522 0.3438 0.137 Uiso 1 1 calc R . .
H2G2 H 0.3353 0.6189 0.3437 0.137 Uiso 1 1 calc R . .
O3G O 0.2613(10) 0.5463(7) 0.3866(3) 0.096(5) Uiso 1 1 d . . .
O4G O 0.4480(7) 0.5855(5) 0.4466(2) 0.042(3) Uiso 1 1 d . A .
O5G O 0.4578(7) 0.5620(5) 0.4061(2) 0.043(3) Uiso 1 1 d . . .
C1A C 0.6875(11) 0.3896(10) 0.2832(4) 0.135(3) Uiso 1 1 d D A .
C2A C 0.6747(8) 0.3721(9) 0.2558(3) 0.135(3) Uiso 1 1 d D . .
C3A C 0.6563(8) 0.4153(7) 0.2390(3) 0.135(3) Uiso 1 1 d D . .
C4A C 0.6475(16) 0.4738(8) 0.2460(4) 0.135(3) Uiso 1 1 d D . .
C5A C 0.6625(17) 0.4972(11) 0.2712(4) 0.135(3) Uiso 1 1 d D A .
C6A C 0.6866(15) 0.3094(9) 0.2525(4) 0.135(3) Uiso 1 1 d D . .
H6A H 0.7037 0.2830 0.2660 0.162 Uiso 1 1 calc R . .
C7A C 0.6710(15) 0.2860(9) 0.2265(4) 0.135(3) Uiso 1 1 d D . .
H7A H 0.6691 0.2437 0.2219 0.162 Uiso 1 1 calc R . .
C8A C 0.6596(15) 0.3336(10) 0.2101(4) 0.135(3) Uiso 1 1 d D . .
H8A H 0.6608 0.3206 0.1929 0.162 Uiso 1 1 calc R . .
C9A C 0.6472(16) 0.3942(10) 0.2123(4) 0.135(3) Uiso 1 1 d D . .
C10A C 0.6311(15) 0.4434(10) 0.1985(4) 0.135(3) Uiso 1 1 d D . .
H10A H 0.6294 0.4352 0.1808 0.162 Uiso 1 1 calc R . .
C11A C 0.6173(15) 0.4999(10) 0.2040(4) 0.135(3) Uiso 1 1 d D . .
H11A H 0.5988 0.5276 0.1911 0.162 Uiso 1 1 calc R . .
C12A C 0.6293(15) 0.5224(9) 0.2296(4) 0.135(3) Uiso 1 1 d D . .
H12A H 0.6254 0.5645 0.2345 0.162 Uiso 1 1 calc R . .
N1A N 0.6787(13) 0.4560(6) 0.2892(4) 0.135(3) Uiso 1 1 d D . .
O1A O 0.7036(11) 0.3570(7) 0.3001(3) 0.135(3) Uiso 1 1 d D . .
O2A O 0.6516(11) 0.5546(7) 0.2782(3) 0.135(3) Uiso 1 1 d D . .
O4A O 0.8490(8) 0.4572(5) 0.3022(2) 0.063(4) Uiso 1 1 d . A .
O5A O 0.8218(8) 0.4493(6) 0.3440(3) 0.073(4) Uiso 1 1 d . . .
C16A C 0.7973(15) 0.4584(10) 0.3215(4) 0.083(8) Uiso 1 1 d . A .
C13A C 0.7057(11) 0.4768(6) 0.3153(3) 0.051(3) Uiso 0.50 1 d PD A 3
H13A H 0.6975 0.5224 0.3173 0.061 Uiso 0.50 1 calc PR A 3
C14A C 0.646(2) 0.4409(15) 0.3338(4) 0.051(3) Uiso 0.50 1 d PD A 3
H14A H 0.5844 0.4483 0.3283 0.061 Uiso 0.50 1 calc PR A 3
H14B H 0.6579 0.3965 0.3311 0.061 Uiso 0.50 1 calc PR A 3
C15A C 0.649(2) 0.4516(11) 0.3621(4) 0.051(3) Uiso 0.50 1 d PD A 3
N2A N 0.6771(16) 0.4065(11) 0.3776(5) 0.051(3) Uiso 0.50 1 d PD A 3
H2A1 H 0.6734 0.4112 0.3942 0.061 Uiso 0.50 1 calc PR A 3
H2A2 H 0.6995 0.3725 0.3712 0.061 Uiso 0.50 1 calc PR A 3
O3A O 0.6180(15) 0.4978(12) 0.3733(3) 0.051(3) Uiso 0.50 1 d PD A 3
C13Z C 0.7057(11) 0.4768(6) 0.3153(3) 0.051(3) Uiso 0.50 1 d PD A 4
H13Z H 0.7098 0.5227 0.3135 0.061 Uiso 0.50 1 calc PR A 4
C14Z C 0.642(2) 0.4685(14) 0.3377(5) 0.051(3) Uiso 0.50 1 d PD A 4
H14Y H 0.5813 0.4692 0.3306 0.061 Uiso 0.50 1 calc PR A 4
H14Z H 0.6514 0.4264 0.3445 0.061 Uiso 0.50 1 calc PR A 4
C15Z C 0.6425(18) 0.5117(13) 0.3599(5) 0.051(3) Uiso 0.50 1 d PD A 4
N2Z N 0.7102(15) 0.5522(11) 0.3599(5) 0.051(3) Uiso 0.50 1 d PD A 4
H2Z1 H 0.7176 0.5775 0.3728 0.061 Uiso 0.50 1 calc PR A 4
H2Z2 H 0.7469 0.5533 0.3469 0.061 Uiso 0.50 1 calc PR A 4
O3Z O 0.5777(14) 0.4925(11) 0.3720(3) 0.051(3) Uiso 0.50 1 d PD A 4
C1B C 0.9918(10) 0.2020(9) 0.3125(3) 0.0789(17) Uiso 1 1 d D . .
C2B C 1.0464(10) 0.1671(8) 0.2937(3) 0.0789(17) Uiso 1 1 d D . .
C3B C 1.0085(10) 0.1348(9) 0.2753(3) 0.0789(17) Uiso 1 1 d D . .
C4B C 0.9222(10) 0.1366(9) 0.2714(3) 0.0789(17) Uiso 1 1 d D . .
C5B C 0.8603(10) 0.1680(8) 0.2884(3) 0.0789(17) Uiso 1 1 d D . .
C6B C 1.1326(10) 0.1683(8) 0.2982(3) 0.0789(17) Uiso 1 1 d D . .
H6B H 1.1565 0.1908 0.3121 0.095 Uiso 1 1 calc R . .
C7B C 1.1885(11) 0.1335(8) 0.2809(3) 0.0789(17) Uiso 1 1 d D . .
H7B H 1.2509 0.1321 0.2825 0.095 Uiso 1 1 calc R . .
C8B C 1.1456(11) 0.1039(9) 0.2627(3) 0.0789(17) Uiso 1 1 d D . .
H8B H 1.1829 0.0813 0.2516 0.095 Uiso 1 1 calc R . .
C9B C 1.0621(10) 0.0997(8) 0.2571(3) 0.0789(17) Uiso 1 1 d D . .
C10B C 1.0143(11) 0.0720(9) 0.2391(3) 0.0789(17) Uiso 1 1 d D . .
H10B H 1.0473 0.0457 0.2283 0.095 Uiso 1 1 calc R . .
C11B C 0.9319(11) 0.0743(8) 0.2339(3) 0.0789(17) Uiso 1 1 d D . .
H11B H 0.9079 0.0558 0.2191 0.095 Uiso 1 1 calc R . .
C12B C 0.8781(11) 0.1068(8) 0.2520(3) 0.0789(17) Uiso 1 1 d D . .
H12B H 0.8156 0.1078 0.2507 0.095 Uiso 1 1 calc R . .
C13B C 0.8507(12) 0.2490(9) 0.3239(4) 0.0789(17) Uiso 1 1 d D B .
H13B H 0.7931 0.2567 0.3153 0.095 Uiso 1 1 calc R . .
N1B N 0.9030(9) 0.2085(7) 0.3072(3) 0.0789(17) Uiso 1 1 d D . .
O1B O 1.0246(8) 0.2330(6) 0.3298(2) 0.0789(17) Uiso 1 1 d D . .
O2B O 0.7827(8) 0.1818(6) 0.2853(2) 0.0789(17) Uiso 1 1 d D . .
C14B C 0.8307(12) 0.2137(9) 0.3488(3) 0.061(6) Uiso 1 1 d . . .
H14C H 0.8130 0.1710 0.3446 0.073 Uiso 1 1 calc R . .
H14D H 0.8852 0.2115 0.3591 0.073 Uiso 1 1 calc R . .
C15B C 0.7577(17) 0.2436(11) 0.3648(5) 0.104(9) Uiso 1 1 d . . .
C16B C 0.8894(11) 0.3053(9) 0.3280(4) 0.045(6) Uiso 1 1 d . . .
N2B N 0.7730(11) 0.2413(7) 0.3885(3) 0.084(6) Uiso 1 1 d . . .
H2B1 H 0.7397 0.2623 0.3991 0.100 Uiso 1 1 calc R . .
H2B2 H 0.8168 0.2188 0.3943 0.100 Uiso 1 1 calc R . .
O3B O 0.6987(10) 0.2733(7) 0.3543(3) 0.096(5) Uiso 1 1 d . . .
O4B O 0.9146(7) 0.3374(5) 0.3076(2) 0.044(3) Uiso 1 1 d . B .
O5B O 0.8917(7) 0.3336(5) 0.3491(2) 0.040(3) Uiso 1 1 d . B .
C1C C 1.2606(15) 0.4481(8) 0.3099(4) 0.114(3) Uiso 1 1 d D . .
C2C C 1.3078(15) 0.4663(8) 0.2859(3) 0.114(3) Uiso 1 1 d D . .
C3C C 1.3459(15) 0.4230(8) 0.2716(4) 0.114(3) Uiso 1 1 d D . .
C4C C 1.3419(15) 0.3641(8) 0.2770(4) 0.114(3) Uiso 1 1 d D . .
C5C C 1.2907(15) 0.3383(8) 0.2979(4) 0.114(3) Uiso 1 1 d D . .
C6C C 1.3132(14) 0.5275(8) 0.2823(4) 0.114(3) Uiso 1 1 d D . .
H6C H 1.2921 0.5559 0.2946 0.137 Uiso 1 1 calc R . .
C7C C 1.3546(14) 0.5486(8) 0.2579(4) 0.114(3) Uiso 1 1 d D . .
H7C H 1.3505 0.5895 0.2515 0.137 Uiso 1 1 calc R . .
C8C C 1.3989(14) 0.5017(8) 0.2459(4) 0.114(3) Uiso 1 1 d D . .
H8C H 1.4431 0.5156 0.2345 0.137 Uiso 1 1 calc R . .
C9C C 1.3919(15) 0.4408(8) 0.2472(4) 0.114(3) Uiso 1 1 d D . .
C10C C 1.4247(15) 0.3926(9) 0.2338(4) 0.114(3) Uiso 1 1 d D . .
H10C H 1.4539 0.4019 0.2184 0.137 Uiso 1 1 calc R . .
C11C C 1.4200(15) 0.3355(9) 0.2401(4) 0.114(3) Uiso 1 1 d D . .
H11C H 1.4413 0.3051 0.2287 0.137 Uiso 1 1 calc R . .
C12C C 1.3836(14) 0.3163(8) 0.2639(4) 0.114(3) Uiso 1 1 d D . .
H12C H 1.3873 0.2752 0.2701 0.137 Uiso 1 1 calc R . .
C13C C 1.2059(15) 0.3649(10) 0.3376(4) 0.114(3) Uiso 1 1 d D B .
H13C H 1.2113 0.3190 0.3387 0.137 Uiso 1 1 calc R . .
N1C N 1.2578(12) 0.3863(7) 0.3155(3) 0.114(3) Uiso 1 1 d D . .
O1C O 1.2219(8) 0.4856(6) 0.3236(2) 0.075(4) Uiso 1 1 d D . .
O2C O 1.2821(10) 0.2872(6) 0.3060(3) 0.114(6) Uiso 1 1 d D . .
C14C C 1.2376(15) 0.3946(11) 0.3645(4) 0.114(9) Uiso 1 1 d . . .
H14E H 1.2232 0.4392 0.3649 0.137 Uiso 1 1 calc R . .
H14F H 1.2057 0.3743 0.3787 0.137 Uiso 1 1 calc R . .
C15C C 1.3384(15) 0.3857(12) 0.3681(4) 0.078(8) Uiso 1 1 d . . .
C16C C 1.1085(12) 0.3812(8) 0.3349(4) 0.043(6) Uiso 1 1 d . . .
N2C N 1.3811(10) 0.4341(7) 0.3753(3) 0.068(5) Uiso 1 1 d . . .
H2C1 H 1.4389 0.4329 0.3768 0.081 Uiso 1 1 calc R . .
H2C2 H 1.3525 0.4684 0.3788 0.081 Uiso 1 1 calc R . .
O3C O 1.3677(11) 0.3370(8) 0.3628(3) 0.119(6) Uiso 1 1 d . . .
O4C O 1.0810(8) 0.3921(5) 0.3122(2) 0.057(4) Uiso 1 1 d . B .
O5C O 1.0595(8) 0.3844(5) 0.3543(2) 0.054(3) Uiso 1 1 d . B .
C1D C 0.9170(10) 0.6369(8) 0.3224(3) 0.079(7) Uiso 1 1 d D . .
C2D C 0.8855(10) 0.6775(8) 0.3009(3) 0.065(6) Uiso 1 1 d D . .
C3D C 0.9421(10) 0.7105(8) 0.2873(3) 0.066(6) Uiso 1 1 d D . .
C4D C 1.0274(10) 0.7093(9) 0.2920(3) 0.084(7) Uiso 1 1 d D . .
C5D C 1.0665(11) 0.6721(11) 0.3119(4) 0.139(10) Uiso 1 1 d D . .
C6D C 0.7980(11) 0.6763(10) 0.2959(4) 0.127(10) Uiso 1 1 d D . .
H6D H 0.7591 0.6504 0.3052 0.153 Uiso 1 1 calc R . .
C7D C 0.7657(12) 0.7168(10) 0.2755(4) 0.125 Uiso 1 1 d D . .
H7D H 0.7047 0.7223 0.2721 0.150 Uiso 1 1 calc R . .
C8D C 0.8290(12) 0.7453(10) 0.2619(4) 0.112(9) Uiso 1 1 d D . .
H8D H 0.8090 0.7654 0.2469 0.134 Uiso 1 1 calc R . .
C9D C 0.9140(11) 0.7496(9) 0.2661(3) 0.077(7) Uiso 1 1 d D . .
C10D C 0.9808(12) 0.7756(9) 0.2528(4) 0.096(8) Uiso 1 1 d D . .
H10D H 0.9639 0.7966 0.2378 0.115 Uiso 1 1 calc R . .
C11D C 1.0648(12) 0.7759(9) 0.2577(3) 0.098(8) Uiso 1 1 d D . .
H11D H 1.1054 0.7964 0.2468 0.117 Uiso 1 1 calc R . .
C12D C 1.0937(12) 0.7442(10) 0.2799(4) 0.131(10) Uiso 1 1 d D . .
H12D H 1.1525 0.7464 0.2860 0.157 Uiso 1 1 calc R . .
C13D C 1.0385(12) 0.5890(8) 0.3449(3) 0.071(6) Uiso 1 1 d D B .
H13D H 1.1041 0.5866 0.3435 0.085 Uiso 1 1 calc R . .
N1D N 1.0062(8) 0.6335(7) 0.3263(3) 0.067(5) Uiso 1 1 d D . .
O1D O 0.8672(8) 0.6036(6) 0.3349(3) 0.089(5) Uiso 1 1 d D . .
O2D O 1.1427(10) 0.6643(8) 0.3171(3) 0.125 Uiso 1 1 d D . .
C14D C 1.0142(15) 0.6119(8) 0.3715(3) 0.125 Uiso 1 1 d D . .
H14G H 0.9495 0.6068 0.3727 0.150 Uiso 1 1 calc R . .
H14H H 1.0397 0.5810 0.3832 0.150 Uiso 1 1 calc R . .
C15D C 1.0324(11) 0.6716(9) 0.3833(3) 0.125 Uiso 1 1 d D . .
N2D N 1.1034(11) 0.6691(8) 0.3985(3) 0.125 Uiso 1 1 d D . .
H2D1 H 1.1207 0.7023 0.4067 0.150 Uiso 1 1 calc R . .
H2D2 H 1.1326 0.6343 0.4002 0.150 Uiso 1 1 calc R . .
O3D O 0.9944(10) 0.7198(7) 0.3814(3) 0.125 Uiso 1 1 d D . .
C16D C 1.0030(12) 0.5278(10) 0.3439(4) 0.064(7) Uiso 1 1 d . . .
O4D O 1.0033(7) 0.5073(5) 0.3194(2) 0.052(4) Uiso 1 1 d . B .
O5D O 0.9794(8) 0.4942(6) 0.3595(2) 0.058(4) Uiso 1 1 d . B .
C1E C 0.7429(9) 0.3851(6) 0.4856(3) 0.074(7) Uiso 1 1 d D . .
C2E C 0.7529(8) 0.3547(5) 0.5106(2) 0.039(5) Uiso 1 1 d D . .
C3E C 0.8199(9) 0.3671(6) 0.5262(3) 0.067(3) Uiso 1 1 d D . .
C4E C 0.8802(10) 0.4070(8) 0.5190(3) 0.067(3) Uiso 1 1 d D . .
C5E C 0.8774(10) 0.4447(8) 0.4961(3) 0.067(3) Uiso 1 1 d D . .
C6E C 0.6919(11) 0.3125(8) 0.5164(3) 0.080(7) Uiso 1 1 d D . .
H6E H 0.6467 0.3019 0.5047 0.096 Uiso 1 1 calc R . .
C7E C 0.6969(13) 0.2831(9) 0.5415(4) 0.125 Uiso 1 1 d D . .
H7E H 0.6518 0.2562 0.5473 0.150 Uiso 1 1 calc R . .
C8E C 0.7682(12) 0.2957(8) 0.5559(3) 0.086(8) Uiso 1 1 d D . .
H8E H 0.7766 0.2712 0.5706 0.103 Uiso 1 1 calc R . .
C9E C 0.8269(10) 0.3386(7) 0.5514(3) 0.052(6) Uiso 1 1 d D . .
C10E C 0.9017(10) 0.3528(8) 0.5642(3) 0.067(3) Uiso 1 1 d D . .
H10E H 0.9130 0.3298 0.5792 0.080 Uiso 1 1 calc R . .
C11E C 0.9590(11) 0.3940(7) 0.5582(3) 0.067(3) Uiso 1 1 d D . .
H11E H 1.0061 0.4036 0.5694 0.080 Uiso 1 1 calc R . .
C12E C 0.9507(10) 0.4251(7) 0.5346(3) 0.067(3) Uiso 1 1 d D . .
H12E H 0.9908 0.4565 0.5296 0.080 Uiso 1 1 calc R . .
C13E C 0.7982(11) 0.4537(8) 0.4524(3) 0.054(6) Uiso 1 1 d D A .
H13E H 0.8427 0.4877 0.4516 0.065 Uiso 1 1 calc R . .
N1E N 0.8069(8) 0.4271(6) 0.4782(2) 0.042(4) Uiso 1 1 d D . .
O1E O 0.6835(8) 0.3738(5) 0.4699(2) 0.065(4) Uiso 1 1 d D . .
O2E O 0.9300(8) 0.4815(6) 0.4868(2) 0.086(4) Uiso 1 1 d D . .
C14E C 0.8268(14) 0.4094(10) 0.4341(4) 0.095(8) Uiso 1 1 d . . .
H14I H 0.7759 0.3824 0.4303 0.114 Uiso 1 1 calc R . .
H14J H 0.8718 0.3832 0.4424 0.114 Uiso 1 1 calc R . .
C15E C 0.8674(16) 0.4315(12) 0.4072(5) 0.099(9) Uiso 1 1 d . B .
C16E C 0.7123(11) 0.4839(8) 0.4478(3) 0.035(5) Uiso 1 1 d . . .
N2E N 0.8648(12) 0.4974(9) 0.4037(3) 0.112(7) Uiso 1 1 d . . .
H2E1 H 0.8900 0.5141 0.3903 0.135 Uiso 1 1 calc R . .
H2E2 H 0.8380 0.5209 0.4149 0.135 Uiso 1 1 calc R . .
O3E O 0.8999(8) 0.4048(6) 0.3935(2) 0.057(4) Uiso 1 1 d . . .
O4E O 0.6701(7) 0.5072(5) 0.4673(2) 0.048(4) Uiso 1 1 d . A .
O5E O 0.6856(7) 0.4852(5) 0.4252(2) 0.041(3) Uiso 1 1 d . A .
C1F C 0.3329(10) 0.3743(8) 0.4591(3) 0.0709(16) Uiso 1 1 d D . .
C2F C 0.2617(10) 0.3616(9) 0.4778(3) 0.0709(16) Uiso 1 1 d D . .
C3F C 0.2745(10) 0.3286(8) 0.4987(3) 0.0709(16) Uiso 1 1 d D . .
C4F C 0.3517(10) 0.3037(9) 0.5032(3) 0.0709(16) Uiso 1 1 d D . .
C5F C 0.4283(10) 0.3100(8) 0.4864(3) 0.0709(16) Uiso 1 1 d D . .
C6F C 0.1815(10) 0.3819(8) 0.4708(3) 0.0709(16) Uiso 1 1 d D . .
H6F H 0.1717 0.4025 0.4551 0.085 Uiso 1 1 calc R . .
C7F C 0.1097(10) 0.3698(8) 0.4890(3) 0.0709(16) Uiso 1 1 d D . .
H7F H 0.0516 0.3835 0.4853 0.085 Uiso 1 1 calc R . .
C8F C 0.1264(10) 0.3393(8) 0.5110(3) 0.0709(16) Uiso 1 1 d D . .
H8F H 0.0795 0.3359 0.5228 0.085 Uiso 1 1 calc R . .
C9F C 0.2017(10) 0.3140(9) 0.5171(3) 0.0709(16) Uiso 1 1 d D . .
C10F C 0.2253(11) 0.2800(8) 0.5368(3) 0.0709(16) Uiso 1 1 d D . .
H10F H 0.1806 0.2726 0.5491 0.085 Uiso 1 1 calc R . .
C11F C 0.3008(11) 0.2557(8) 0.5415(3) 0.0709(16) Uiso 1 1 d D . .
H11F H 0.3088 0.2286 0.5555 0.085 Uiso 1 1 calc R . .
C12F C 0.3722(11) 0.2708(8) 0.5250(3) 0.0709(16) Uiso 1 1 d D . .
H12F H 0.4310 0.2589 0.5287 0.085 Uiso 1 1 calc R . .
C13F C 0.4824(11) 0.3584(9) 0.4451(3) 0.0709(16) Uiso 1 1 d D A .
H13F H 0.5370 0.3419 0.4532 0.085 Uiso 1 1 calc R . .
N1F N 0.4130(9) 0.3475(6) 0.4639(3) 0.0709(16) Uiso 1 1 d D . .
O1F O 0.3259(8) 0.4067(6) 0.4397(2) 0.0709(16) Uiso 1 1 d D . .
O2F O 0.4990(8) 0.2863(6) 0.4867(2) 0.0709(16) Uiso 1 1 d D . .
C14F C 0.4644(11) 0.3137(8) 0.4227(3) 0.047(6) Uiso 1 1 d . . .
H14K H 0.4450 0.2732 0.4293 0.056 Uiso 1 1 calc R . .
H14L H 0.4170 0.3305 0.4118 0.056 Uiso 1 1 calc R . .
C15F C 0.5481(13) 0.3062(8) 0.4074(4) 0.053(6) Uiso 1 1 d . . .
C16F C 0.5028(10) 0.4224(8) 0.4397(3) 0.034(5) Uiso 1 1 d . . .
N2F N 0.5411(10) 0.2971(6) 0.3824(3) 0.069(5) Uiso 1 1 d . . .
H2F1 H 0.5875 0.2857 0.3735 0.083 Uiso 1 1 calc R . .
H2F2 H 0.4901 0.3025 0.3748 0.083 Uiso 1 1 calc R . .
O3F O 0.6227(9) 0.2977(5) 0.4169(2) 0.065(4) Uiso 1 1 d . . .
O4F O 0.5014(6) 0.4629(5) 0.45825(19) 0.038(3) Uiso 1 1 d . A .
O5F O 0.5264(7) 0.4400(5) 0.41730(19) 0.039(3) Uiso 1 1 d . A .
C1H C 0.8293(9) 0.6522(7) 0.4435(3) 0.056(6) Uiso 1 1 d D . .
C2H C 0.9097(9) 0.6576(7) 0.4600(3) 0.049(6) Uiso 1 1 d D . .
C3H C 0.9206(9) 0.7062(6) 0.4754(3) 0.038(5) Uiso 1 1 d D . .
C4H C 0.8579(9) 0.7489(7) 0.4778(3) 0.048(6) Uiso 1 1 d D . .
C5H C 0.7789(10) 0.7506(7) 0.4626(3) 0.047(6) Uiso 1 1 d D . .
C6H C 0.9713(10) 0.6135(7) 0.4566(3) 0.071(7) Uiso 1 1 d D . .
H6H H 0.9636 0.5814 0.4446 0.085 Uiso 1 1 calc R . .
C7H C 1.0516(11) 0.6172(8) 0.4726(3) 0.088(7) Uiso 1 1 d D . .
H7H H 1.0949 0.5856 0.4727 0.105 Uiso 1 1 calc R . .
C8H C 1.0594(11) 0.6686(8) 0.4871(3) 0.083(7) Uiso 1 1 d D . .
H8H H 1.1133 0.6727 0.4962 0.100 Uiso 1 1 calc R . .
C9H C 1.0024(11) 0.7134(8) 0.4903(4) 0.089(8) Uiso 1 1 d D . .
C10H C 1.0053(12) 0.7646(8) 0.5047(4) 0.094(8) Uiso 1 1 d D . .
H10H H 1.0556 0.7686 0.5153 0.112 Uiso 1 1 calc R . .
C11H C 0.9492(12) 0.8091(8) 0.5060(3) 0.088(7) Uiso 1 1 d D . .
H11H H 0.9609 0.8450 0.5157 0.105 Uiso 1 1 calc R . .
C12H C 0.8693(11) 0.8026(7) 0.4923(3) 0.066(7) Uiso 1 1 d D . .
H12H H 0.8250 0.8336 0.4929 0.079 Uiso 1 1 calc R . .
C13H C 0.6928(10) 0.6977(8) 0.4266(3) 0.064(7) Uiso 1 1 d D A .
H13H H 0.6507 0.7307 0.4320 0.077 Uiso 1 1 calc R . .
N1H N 0.7683(8) 0.6993(6) 0.4445(2) 0.054(5) Uiso 1 1 d D . .
O1H O 0.8136(7) 0.6061(5) 0.4304(2) 0.048(4) Uiso 1 1 d D . .
O2H O 0.7148(8) 0.7833(6) 0.4631(2) 0.087(5) Uiso 1 1 d D . .
C14H C 0.7204(14) 0.7115(9) 0.3979(3) 0.079(7) Uiso 1 1 d D . .
H14M H 0.7716 0.6857 0.3931 0.094 Uiso 1 1 calc R . .
H14N H 0.6709 0.7018 0.3864 0.094 Uiso 1 1 calc R . .
C15H C 0.7438(16) 0.7783(13) 0.3960(2) 0.150 Uiso 1 1 d D . .
O3H O 0.6933(13) 0.8227(9) 0.4003(3) 0.150 Uiso 1 1 d D . .
N2H N 0.8306(14) 0.7847(10) 0.3887(4) 0.150 Uiso 1 1 d D . .
H2H1 H 0.8535 0.8217 0.3868 0.180 Uiso 1 1 calc R . .
H2H2 H 0.8630 0.7517 0.3859 0.180 Uiso 1 1 calc R . .
C16H C 0.6424(11) 0.6320(8) 0.4297(4) 0.038(5) Uiso 1 1 d . . .
O4H O 0.6215(7) 0.6220(5) 0.4523(2) 0.047(4) Uiso 1 1 d . A .
O5H O 0.6300(6) 0.6013(4) 0.4105(2) 0.030(3) Uiso 1 1 d . A .
N3I N 0.9788(18) 0.4253(16) 0.2645(2) 0.057(3) Uiso 0.50 1 d PGD B 1
C21I C 0.9063(14) 0.4365(16) 0.2491(4) 0.057(3) Uiso 0.50 1 d PG B 1
H21I H 0.8501 0.4438 0.2564 0.068 Uiso 0.50 1 calc PR B 1
C22I C 0.9160(14) 0.4371(14) 0.2228(4) 0.057(3) Uiso 0.50 1 d PG B 1
H22I H 0.8664 0.4447 0.2123 0.068 Uiso 0.50 1 calc PR B 1
C23I C 0.9982(17) 0.4264(12) 0.2121(2) 0.057(3) Uiso 0.50 1 d PG B 1
H23I H 1.0049 0.4268 0.1941 0.068 Uiso 0.50 1 calc PR B 1
C24I C 1.0707(13) 0.4153(11) 0.2275(4) 0.057(3) Uiso 0.50 1 d PG B 1
H24I H 1.1269 0.4080 0.2202 0.068 Uiso 0.50 1 calc PR B 1
C25I C 1.0610(15) 0.4147(13) 0.2538(4) 0.057(3) Uiso 0.50 1 d PG B 1
H25I H 1.1106 0.4071 0.2643 0.068 Uiso 0.50 1 calc PR B 1
N3J N 1.0012(18) 0.4209(15) 0.2660(2) 0.057(3) Uiso 0.50 1 d PGD B 2
C21J C 0.9350(13) 0.4276(16) 0.2480(4) 0.057(3) Uiso 0.50 1 d PG B 2
H21J H 0.8749 0.4243 0.2529 0.068 Uiso 0.50 1 calc PR B 2
C22J C 0.9567(14) 0.4390(14) 0.2228(4) 0.057(3) Uiso 0.50 1 d PG B 2
H22J H 0.9115 0.4436 0.2105 0.068 Uiso 0.50 1 calc PR B 2
C23J C 1.0446(16) 0.4438(11) 0.2156(3) 0.057(3) Uiso 0.50 1 d PG B 2
H23J H 1.0595 0.4516 0.1984 0.068 Uiso 0.50 1 calc PR B 2
C24J C 1.1108(12) 0.4371(11) 0.2337(4) 0.057(3) Uiso 0.50 1 d PG B 2
H24J H 1.1709 0.4403 0.2288 0.068 Uiso 0.50 1 calc PR B 2
C25J C 1.0891(16) 0.4256(13) 0.2588(4) 0.057(3) Uiso 0.50 1 d PG B 2
H25J H 1.1343 0.4210 0.2712 0.068 Uiso 0.50 1 calc PR B 2
O36 O 0.5139(11) 0.5533(8) 0.4996(3) 0.119(3) Uiso 1 1 d . . .
O37 O 0.4090(11) 0.4825(7) 0.5150(3) 0.119(3) Uiso 1 1 d D . .
O38 O 0.6379(11) 0.4762(7) 0.5215(3) 0.119(3) Uiso 1 1 d . A .
C31 C 0.5023(14) 0.5071(13) 0.5120(5) 0.119(3) Uiso 1 1 d D A .
C32 C 0.3409(13) 0.5236(11) 0.5009(4) 0.119(3) Uiso 1 1 d D A .
H32A H 0.3272 0.5055 0.4841 0.143 Uiso 1 1 calc R . .
H32B H 0.3654 0.5655 0.4982 0.143 Uiso 1 1 calc R . .
C33 C 0.2549(14) 0.5272(11) 0.5175(4) 0.119(3) Uiso 1 1 d D . .
H33A H 0.2067 0.5059 0.5087 0.179 Uiso 1 1 calc R A .
H33B H 0.2388 0.5705 0.5201 0.179 Uiso 1 1 calc R . .
H33C H 0.2655 0.5074 0.5339 0.179 Uiso 1 1 calc R . .
C34 C 0.5535(17) 0.4505(11) 0.5217(5) 0.119(3) Uiso 1 1 d . . .
H34 H 0.5515 0.4183 0.5081 0.143 Uiso 1 1 calc R A .
C35 C 0.5316(15) 0.4204(10) 0.5459(4) 0.119(3) Uiso 1 1 d . A .
H35A H 0.5666 0.3826 0.5478 0.179 Uiso 1 1 calc R . .
H35B H 0.4688 0.4099 0.5461 0.179 Uiso 1 1 calc R . .
H35C H 0.5447 0.4485 0.5600 0.179 Uiso 1 1 calc R . .

loop_
_atom_site_aniso_label
_atom_site_aniso_U_11
_atom_site_aniso_U_22
_atom_site_aniso_U_33
_atom_site_aniso_U_23
_atom_site_aniso_U_13
_atom_site_aniso_U_12
Cu1 0.0303(15) 0.076(2) 0.0394(16) -0.0023(14) -0.0027(12) 0.0116(14)
Cu2 0.0461(17) 0.082(2) 0.0357(16) -0.0105(14) -0.0046(13) 0.0247(17)
Cu3 0.0324(15) 0.0558(17) 0.0377(15) -0.0042(12) 0.0097(13) -0.0018(14)
Cu4 0.0311(15) 0.0506(16) 0.0359(15) -0.0021(12) 0.0069(13) -0.0011(13)

loop_
_atom_type_symbol
_atom_type_description
_atom_type_scat_dispersion_real
_atom_type_scat_dispersion_imag
_atom_type_scat_source
C C 0.0033 0.0016 'International Tables Vol C Tables 4.2.6.8 and 6.1.1.4'
H H 0.0000 0.0000 'International Tables Vol C Tables 4.2.6.8 and 6.1.1.4'
N N 0.0061 0.0033 'International Tables Vol C Tables 4.2.6.8 and 6.1.1.4'
O O 0.0106 0.0060 'International Tables Vol C Tables 4.2.6.8 and 6.1.1.4'
Cu Cu 0.3201 1.2651 'International Tables Vol C Tables 4.2.6.8 and 6.1.1.4'

loop_
_geom_angle_atom_site_label_1
_geom_angle_atom_site_label_2
_geom_angle_atom_site_label_3
_geom_angle
_geom_angle_site_symmetry_1
_geom_angle_site_symmetry_3
_geom_angle_publ_flag
O4C Cu1 O4A 174.8(5) . . ?
O4C Cu1 O4B 91.0(5) . . ?
O4A Cu1 O4B 90.1(5) . . ?
O4C Cu1 O4D 89.8(5) . . ?
O4A Cu1 O4D 87.1(5) . . ?
O4B Cu1 O4D 155.8(4) . . ?
O4C Cu1 N3J 86.5(8) . . ?
O4A Cu1 N3J 98.4(8) . . ?
O4B Cu1 N3J 97.0(9) . . ?
O4D Cu1 N3J 107.2(9) . . ?
O4C Cu1 N3I 96.0(8) . . ?
O4A Cu1 N3I 88.9(8) . . ?
O4B Cu1 N3I 96.0(10) . . ?
O4D Cu1 N3I 108.0(10) . . ?
N3J Cu1 N3I 9.6(13) . . ?
O4C Cu1 Cu2 86.9(4) . . ?
O4A Cu1 Cu2 88.3(4) . . ?
O4B Cu1 Cu2 78.7(3) . . ?
O4D Cu1 Cu2 77.1(3) . . ?
N3J Cu1 Cu2 172.1(8) . . ?
N3I Cu1 Cu2 174.0(8) . . ?
O5B Cu2 O5D 174.8(5) . . ?
O5B Cu2 O5C 92.9(5) . . ?
O5D Cu2 O5C 87.7(5) . . ?
O5B Cu2 O5A 89.8(5) . . ?
O5D Cu2 O5A 87.8(5) . . ?
O5C Cu2 O5A 158.6(5) . . ?
O5B Cu2 O3E 90.8(5) . . ?
O5D Cu2 O3E 94.0(5) . . ?
O5C Cu2 O3E 105.3(5) . . ?
O5A Cu2 O3E 95.9(5) . . ?
O5B Cu2 Cu1 87.3(3) . . ?
O5D Cu2 Cu1 87.7(4) . . ?
O5C Cu2 Cu1 80.0(3) . . ?
O5A Cu2 Cu1 78.9(4) . . ?
O3E Cu2 Cu1 174.4(4) . . ?
O4G Cu3 O4F 94.1(4) . . ?
O4G Cu3 O4H 89.3(4) . . ?
O4F Cu3 O4H 166.9(5) . . ?
O4G Cu3 O4E 172.5(5) . . ?
O4F Cu3 O4E 89.6(4) . . ?
O4H Cu3 O4E 85.7(4) . . ?
O4G Cu3 O36 93.2(5) . . ?
O4F Cu3 O36 88.8(5) . . ?
O4H Cu3 O36 103.6(5) . . ?
O4E Cu3 O36 93.3(5) . . ?
O4G Cu3 Cu4 82.8(3) . . ?
O4F Cu3 Cu4 81.7(3) . . ?
O4H Cu3 Cu4 86.2(3) . . ?
O4E Cu3 Cu4 91.3(3) . . ?
O36 Cu3 Cu4 169.4(4) . . ?
O5H Cu4 O5F 170.1(4) . . ?
O5H Cu4 O5E 89.9(4) . . ?
O5F Cu4 O5E 84.7(4) . . ?
O5H Cu4 O5G 88.6(4) . . ?
O5F Cu4 O5G 94.4(4) . . ?
O5E Cu4 O5G 164.5(4) . . ?
O5H Cu4 O3Z 104.3(7) . . ?
O5F Cu4 O3Z 85.2(7) . . ?
O5E Cu4 O3Z 104.1(7) . . ?
O5G Cu4 O3Z 91.2(7) . . ?
O5H Cu4 O3A 94.3(8) . . ?
O5F Cu4 O3A 94.1(7) . . ?
O5E Cu4 O3A 90.7(7) . . ?
O5G Cu4 O3A 104.8(7) . . ?
O3Z Cu4 O3A 16.9(9) . . ?
O5H Cu4 Cu3 83.2(3) . . ?
O5F Cu4 Cu3 87.6(3) . . ?
O5E Cu4 Cu3 79.3(3) . . ?
O5G Cu4 Cu3 85.2(3) . . ?
O3Z Cu4 Cu3 171.7(6) . . ?
O3A Cu4 Cu3 169.7(7) . . ?
O1G C1G N1G 117.4(12) . . ?
O1G C1G C2G 124.4(12) . . ?
N1G C1G C2G 117.7(11) . . ?
C3G C2G C6G 125.9(12) . . ?
C3G C2G C1G 120.8(12) . . ?
C6G C2G C1G 112.4(11) . . ?
C4G C3G C2G 120.8(13) . . ?
C4G C3G C9G 119.4(11) . . ?
C2G C3G C9G 119.8(11) . . ?
C3G C4G C12G 124.8(12) . . ?
C3G C4G C5G 124.4(12) . . ?
C12G C4G C5G 110.7(11) . . ?
O2G C5G C4G 133.6(13) . . ?
O2G C5G N1G 111.4(12) . . ?
C4G C5G N1G 114.6(11) . . ?
C2G C6G C7G 115.8(12) . . ?
C2G C6G H6G 122.1 . . ?
C7G C6G H6G 122.1 . . ?
C8G C7G C6G 115.1(13) . . ?
C8G C7G H7G 122.5 . . ?
C6G C7G H7G 122.5 . . ?
C9G C8G C7G 131.6(14) . . ?
C9G C8G H8G 114.2 . . ?
C7G C8G H8G 114.2 . . ?
C10G C9G C8G 136.5(15) . . ?
C10G C9G C3G 111.8(12) . . ?
C8G C9G C3G 111.5(12) . . ?
C11G C10G C9G 129.9(15) . . ?
C11G C10G H10G 115.0 . . ?
C9G C10G H10G 115.0 . . ?
C10G C11G C12G 119.5(14) . . ?
C10G C11G H11G 120.2 . . ?
C12G C11G H11G 120.2 . . ?
C4G C12G C11G 114.2(12) . . ?
C4G C12G H12G 122.9 . . ?
C11G C12G H12G 122.9 . . ?
N1G C13G C16G 119.1(14) . . ?
N1G C13G C14G 103.6(13) . . ?
C16G C13G C14G 112.9(14) . . ?
N1G C13G H13G 106.8 . . ?
C16G C13G H13G 106.8 . . ?
C14G C13G H13G 106.8 . . ?
C1G N1G C13G 119.6(11) . . ?
C1G N1G C5G 120.7(11) . . ?
C13G N1G C5G 119.5(11) . . ?
C15G C14G C13G 111.1(17) . . ?
C15G C14G H14O 109.4 . . ?
C13G C14G H14O 109.4 . . ?
C15G C14G H14P 109.4 . . ?
C13G C14G H14P 109.4 . . ?
H14O C14G H14P 108.0 . . ?
O3G C15G N2G 118(2) . . ?
O3G C15G C14G 124(2) . . ?
N2G C15G C14G 116(2) . . ?
O5G C16G O4G 124.9(18) . . ?
O5G C16G C13G 123.2(17) . . ?
O4G C16G C13G 111.8(16) . . ?
C15G N2G H2G1 120.0 . . ?
C15G N2G H2G2 120.0 . . ?
H2G1 N2G H2G2 120.0 . . ?
C16G O4G Cu3 125.0(11) . . ?
C16G O5G Cu4 120.1(12) . . ?
O1A C1A N1A 116.5(18) . . ?
O1A C1A C2A 127.5(19) . . ?
N1A C1A C2A 116.0(18) . . ?
C3A C2A C6A 129.8(16) . . ?
C3A C2A C1A 119.6(17) . . ?
C6A C2A C1A 110.6(14) . . ?
C2A C3A C4A 120.9(18) . . ?
C2A C3A C9A 116.0(14) . . ?
C4A C3A C9A 123.1(15) . . ?
C3A C4A C12A 124.9(16) . . ?
C3A C4A C5A 125.2(18) . . ?
C12A C4A C5A 109.7(15) . . ?
O2A C5A N1A 117.3(18) . . ?
O2A C5A C4A 125.2(18) . . ?
N1A C5A C4A 117(2) . . ?
C2A C6A C7A 115.6(16) . . ?
C2A C6A H6A 122.2 . . ?
C7A C6A H6A 122.2 . . ?
C8A C7A C6A 110.5(17) . . ?
C8A C7A H7A 124.7 . . ?
C6A C7A H7A 124.7 . . ?
C9A C8A C7A 135(2) . . ?
C9A C8A H8A 112.3 . . ?
C7A C8A H8A 112.3 . . ?
C10A C9A C8A 141(2) . . ?
C10A C9A C3A 107.1(16) . . ?
C8A C9A C3A 111.9(17) . . ?
C11A C10A C9A 133(2) . . ?
C11A C10A H10A 113.5 . . ?
C9A C10A H10A 113.5 . . ?
C10A C11A C12A 121.1(18) . . ?
C10A C11A H11A 119.5 . . ?
C12A C11A H11A 119.5 . . ?
C4A C12A C11A 110.4(16) . . ?
C4A C12A H12A 124.8 . . ?
C11A C12A H12A 124.8 . . ?
C5A N1A C1A 121(2) . . ?
C5A N1A C13A 120.2(14) . . ?
C1A N1A C13A 117.7(12) . . ?
C16A O4A Cu1 119.5(14) . . ?
C16A O5A Cu2 127.6(14) . . ?
O5A C16A O4A 124(2) . . ?
O5A C16A C13A 122(2) . . ?
O4A C16A C13A 113.7(19) . . ?
C16A C13A N1A 112.1(15) . . ?
C16A C13A C14A 106.1(19) . . ?
N1A C13A C14A 105.4(15) . . ?
C16A C13A H13A 111.0 . . ?
N1A C13A H13A 111.0 . . ?
C14A C13A H13A 111.0 . . ?
C15A C14A C13A 122(2) . . ?
C15A C14A H14A 106.8 . . ?
C13A C14A H14A 106.8 . . ?
C15A C14A H14B 106.8 . . ?
C13A C14A H14B 106.8 . . ?
H14A C14A H14B 106.6 . . ?
O3A C15A N2A 114(2) . . ?
O3A C15A C14A 125(2) . . ?
N2A C15A C14A 120(2) . . ?
C15A N2A H2A1 120.0 . . ?
C15A N2A H2A2 120.0 . . ?
H2A1 N2A H2A2 120.0 . . ?
C15A O3A Cu4 137.1(18) . . ?
C15Z C14Z H14Y 107.0 . . ?
C15Z C14Z H14Z 107.0 . . ?
H14Y C14Z H14Z 106.7 . . ?
O3Z C15Z N2Z 145(2) . . ?
O3Z C15Z C14Z 100.6(16) . . ?
N2Z C15Z C14Z 114(2) . . ?
C15Z N2Z H2Z1 120.0 . . ?
C15Z N2Z H2Z2 120.0 . . ?
H2Z1 N2Z H2Z2 120.0 . . ?
C15Z O3Z Cu4 113.8(15) . . ?
O1B C1B N1B 119.1(14) . . ?
O1B C1B C2B 122.7(14) . . ?
N1B C1B C2B 117.1(13) . . ?
C3B C2B C6B 124.7(14) . . ?
C3B C2B C1B 120.8(13) . . ?
C6B C2B C1B 114.4(13) . . ?
C4B C3B C2B 121.7(14) . . ?
C4B C3B C9B 117.4(13) . . ?
C2B C3B C9B 120.6(13) . . ?
C3B C4B C12B 125.5(14) . . ?
C3B C4B C5B 123.4(13) . . ?
C12B C4B C5B 111.0(13) . . ?
O2B C5B C4B 130.2(15) . . ?
O2B C5B N1B 111.6(13) . . ?
C4B C5B N1B 114.0(12) . . ?
C2B C6B C7B 116.6(14) . . ?
C2B C6B H6B 121.7 . . ?
C7B C6B H6B 121.7 . . ?
C8B C7B C6B 114.7(15) . . ?
C8B C7B H7B 122.6 . . ?
C6B C7B H7B 122.6 . . ?
C9B C8B C7B 132.5(16) . . ?
C9B C8B H8B 113.7 . . ?
C7B C8B H8B 113.7 . . ?
C8B C9B C10B 136.1(16) . . ?
C8B C9B C3B 110.7(13) . . ?
C10B C9B C3B 113.2(14) . . ?
C11B C10B C9B 131.7(16) . . ?
C11B C10B H10B 114.1 . . ?
C9B C10B H10B 114.1 . . ?
C10B C11B C12B 115.4(15) . . ?
C10B C11B H11B 122.3 . . ?
C12B C11B H11B 122.3 . . ?
C4B C12B C11B 116.3(14) . . ?
C4B C12B H12B 121.8 . . ?
C11B C12B H12B 121.8 . . ?
C16B C13B N1B 113.0(16) . . ?
C16B C13B C14B 113.1(16) . . ?
N1B C13B C14B 108.6(16) . . ?
C16B C13B H13B 107.3 . . ?
N1B C13B H13B 107.3 . . ?
C14B C13B H13B 107.3 . . ?
C1B N1B C5B 120.2(12) . . ?
C1B N1B C13B 117.7(13) . . ?
C5B N1B C13B 121.3(13) . . ?
C15B C14B C13B 113.5(17) . . ?
C15B C14B H14C 108.9 . . ?
C13B C14B H14C 108.9 . . ?
C15B C14B H14D 108.9 . . ?
C13B C14B H14D 108.9 . . ?
H14C C14B H14D 107.7 . . ?
O3B C15B N2B 127(3) . . ?
O3B C15B C14B 120(2) . . ?
N2B C15B C14B 113(2) . . ?
O5B C16B O4B 116.4(17) . . ?
O5B C16B C13B 125.2(18) . . ?
O4B C16B C13B 117.6(18) . . ?
C15B N2B H2B1 120.0 . . ?
C15B N2B H2B2 120.0 . . ?
H2B1 N2B H2B2 120.0 . . ?
C16B O4B Cu1 129.2(11) . . ?
C16B O5B Cu2 128.1(12) . . ?
O1C C1C N1C 120.1(14) . . ?
O1C C1C C2C 123.0(14) . . ?
N1C C1C C2C 116.8(13) . . ?
C3C C2C C6C 126.1(15) . . ?
C3C C2C C1C 119.8(14) . . ?
C6C C2C C1C 113.8(14) . . ?
C4C C3C C2C 122.7(15) . . ?
C4C C3C C9C 117.2(14) . . ?
C2C C3C C9C 120.0(14) . . ?
C3C C4C C12C 126.3(15) . . ?
C3C C4C C5C 124.3(15) . . ?
C12C C4C C5C 109.4(14) . . ?
O2C C5C C4C 133.1(16) . . ?
O2C C5C N1C 113.1(14) . . ?
C4C C5C N1C 112.5(13) . . ?
C2C C6C C7C 116.5(15) . . ?
C2C C6C H6C 121.8 . . ?
C7C C6C H6C 121.8 . . ?
C8C C7C C6C 111.9(15) . . ?
C8C C7C H7C 124.0 . . ?
C6C C7C H7C 124.0 . . ?
C9C C8C C7C 132.3(18) . . ?
C9C C8C H8C 113.8 . . ?
C7C C8C H8C 113.8 . . ?
C8C C9C C10C 135.4(17) . . ?
C8C C9C C3C 109.6(14) . . ?
C10C C9C C3C 114.4(14) . . ?
C11C C10C C9C 126.1(17) . . ?
C11C C10C H10C 116.9 . . ?
C9C C10C H10C 116.9 . . ?
C10C C11C C12C 121.9(16) . . ?
C10C C11C H11C 119.0 . . ?
C12C C11C H11C 119.0 . . ?
C4C C12C C11C 113.2(15) . . ?
C4C C12C H12C 123.4 . . ?
C11C C12C H12C 123.4 . . ?
N1C C13C C16C 111.9(18) . . ?
N1C C13C C14C 113.8(18) . . ?
C16C C13C C14C 105.8(16) . . ?
N1C C13C H13C 108.4 . . ?
C16C C13C H13C 108.4 . . ?
C14C C13C H13C 108.4 . . ?
C1C N1C C13C 119.5(14) . . ?
C1C N1C C5C 122.7(14) . . ?
C13C N1C C5C 116.8(14) . . ?
C15C C14C C13C 110.3(19) . . ?
C15C C14C H14E 109.6 . . ?
C13C C14C H14E 109.6 . . ?
C15C C14C H14F 109.6 . . ?
C13C C14C H14F 109.6 . . ?
H14E C14C H14F 108.1 . . ?
O3C C15C N2C 128(2) . . ?
O3C C15C C14C 117(2) . . ?
N2C C15C C14C 115(2) . . ?
O5C C16C O4C 123.3(17) . . ?
O5C C16C C13C 120.6(16) . . ?
O4C C16C C13C 116.1(16) . . ?
C15C N2C H2C1 120.0 . . ?
C15C N2C H2C2 120.0 . . ?
H2C1 N2C H2C2 120.0 . . ?
C16C O4C Cu1 122.0(11) . . ?
C16C O5C Cu2 127.4(11) . . ?
O1D C1D N1D 119.4(14) . . ?
O1D C1D C2D 123.1(14) . . ?
N1D C1D C2D 117.2(13) . . ?
C3D C2D C6D 122.6(14) . . ?
C3D C2D C1D 120.9(13) . . ?
C6D C2D C1D 116.5(13) . . ?
C4D C3D C2D 121.6(14) . . ?
C4D C3D C9D 116.1(13) . . ?
C2D C3D C9D 122.3(13) . . ?
C3D C4D C12D 127.3(14) . . ?
C3D C4D C5D 123.2(14) . . ?
C12D C4D C5D 109.5(13) . . ?
O2D C5D C4D 129.8(16) . . ?
O2D C5D N1D 113.7(15) . . ?
C4D C5D N1D 116.2(13) . . ?
C2D C6D C7D 117.3(15) . . ?
C2D C6D H6D 121.3 . . ?
C7D C6D H6D 121.3 . . ?
C8D C7D C6D 115.0(16) . . ?
C8D C7D H7D 122.5 . . ?
C6D C7D H7D 122.5 . . ?
C9D C8D C7D 130.0(17) . . ?
C9D C8D H8D 115.0 . . ?
C7D C8D H8D 115.0 . . ?
C8D C9D C10D 132.7(16) . . ?
C8D C9D C3D 112.0(14) . . ?
C10D C9D C3D 114.6(14) . . ?
C11D C10D C9D 129.4(17) . . ?
C11D C10D H10D 115.3 . . ?
C9D C10D H10D 115.3 . . ?
C10D C11D C12D 117.4(16) . . ?
C10D C11D H11D 121.3 . . ?
C12D C11D H11D 121.3 . . ?
C4D C12D C11D 114.2(15) . . ?
C4D C12D H12D 122.9 . . ?
C11D C12D H12D 122.9 . . ?
C16D C13D N1D 117.5(16) . . ?
C16D C13D C14D 104.0(15) . . ?
N1D C13D C14D 108.6(16) . . ?
C16D C13D H13D 108.8 . . ?
N1D C13D H13D 108.8 . . ?
C14D C13D H13D 108.8 . . ?
C1D N1D C5D 120.6(12) . . ?
C1D N1D C13D 118.0(13) . . ?
C5D N1D C13D 121.4(13) . . ?
C15D C14D C13D 128.9(15) . . ?
C15D C14D H14G 105.1 . . ?
C13D C14D H14G 105.1 . . ?
C15D C14D H14H 105.1 . . ?
C13D C14D H14H 105.1 . . ?
H14G C14D H14H 105.9 . . ?
O3D C15D N2D 118.0(17) . . ?
O3D C15D C14D 130.3(19) . . ?
N2D C15D C14D 111.6(19) . . ?
C15D N2D H2D1 120.0 . . ?
C15D N2D H2D2 120.0 . . ?
H2D1 N2D H2D2 120.0 . . ?
O5D C16D O4D 118(2) . . ?
O5D C16D C13D 133(2) . . ?
O4D C16D C13D 109.5(18) . . ?
C16D O4D Cu1 128.6(12) . . ?
C16D O5D Cu2 128.6(15) . . ?
O1E C1E N1E 116.7(13) . . ?
O1E C1E C2E 125.1(13) . . ?
N1E C1E C2E 118.1(12) . . ?
C3E C2E C6E 121.5(13) . . ?
C3E C2E C1E 122.5(12) . . ?
C6E C2E C1E 116.0(12) . . ?
C4E C3E C2E 118.9(13) . . ?
C4E C3E C9E 119.2(12) . . ?
C2E C3E C9E 121.9(12) . . ?
C3E C4E C12E 123.0(13) . . ?
C3E C4E C5E 126.0(13) . . ?
C12E C4E C5E 110.5(12) . . ?
O2E C5E C4E 132.5(14) . . ?
O2E C5E N1E 112.4(12) . . ?
C4E C5E N1E 114.0(12) . . ?
C2E C6E C7E 117.9(14) . . ?
C2E C6E H6E 121.1 . . ?
C7E C6E H6E 121.1 . . ?
C8E C7E C6E 117.3(16) . . ?
C8E C7E H7E 121.4 . . ?
C6E C7E H7E 121.4 . . ?
C9E C8E C7E 126.1(16) . . ?
C9E C8E H8E 117.0 . . ?
C7E C8E H8E 117.0 . . ?
C8E C9E C10E 129.8(15) . . ?
C8E C9E C3E 114.4(13) . . ?
C10E C9E C3E 114.6(13) . . ?
C11E C10E C9E 126.8(15) . . ?
C11E C10E H10E 116.6 . . ?
C9E C10E H10E 116.6 . . ?
C10E C11E C12E 119.1(14) . . ?
C10E C11E H11E 120.5 . . ?
C12E C11E H11E 120.5 . . ?
C4E C12E C11E 116.5(13) . . ?
C4E C12E H12E 121.7 . . ?
C11E C12E H12E 121.7 . . ?
C14E C13E C16E 117.0(16) . . ?
C14E C13E N1E 109.4(15) . . ?
C16E C13E N1E 113.6(13) . . ?
C14E C13E H13E 105.2 . . ?
C16E C13E H13E 105.2 . . ?
N1E C13E H13E 105.2 . . ?
C1E N1E C5E 119.8(11) . . ?
C1E N1E C13E 116.8(11) . . ?
C5E N1E C13E 123.4(11) . . ?
C13E C14E C15E 120.6(19) . . ?
C13E C14E H14I 107.2 . . ?
C15E C14E H14I 107.2 . . ?
C13E C14E H14J 107.2 . . ?
C15E C14E H14J 107.2 . . ?
H14I C14E H14J 106.8 . . ?
O3E C15E N2E 118(3) . . ?
O3E C15E C14E 128(3) . . ?
N2E C15E C14E 113(2) . . ?
O5E C16E O4E 125.1(15) . . ?
O5E C16E C13E 116.7(15) . . ?
O4E C16E C13E 118.2(15) . . ?
C15E N2E H2E1 120.0 . . ?
C15E N2E H2E2 120.0 . . ?
H2E1 N2E H2E2 120.0 . . ?
C15E O3E Cu2 138.0(19) . . ?
C16E O4E Cu3 114.5(10) . . ?
C16E O5E Cu4 129.9(11) . . ?
O1F C1F N1F 117.7(13) . . ?
O1F C1F C2F 125.8(13) . . ?
N1F C1F C2F 116.5(12) . . ?
C3F C2F C6F 122.3(13) . . ?
C3F C2F C1F 122.8(13) . . ?
C6F C2F C1F 114.7(13) . . ?
C4F C3F C2F 120.0(13) . . ?
C4F C3F C9F 117.1(12) . . ?
C2F C3F C9F 122.7(13) . . ?
C3F C4F C12F 124.1(13) . . ?
C3F C4F C5F 124.1(13) . . ?
C12F C4F C5F 111.7(13) . . ?
O2F C5F N1F 113.4(13) . . ?
O2F C5F C4F 131.6(14) . . ?
N1F C5F C4F 114.7(12) . . ?
C2F C6F C7F 115.6(13) . . ?
C2F C6F H6F 122.2 . . ?
C7F C6F H6F 122.2 . . ?
C8F C7F C6F 120.2(14) . . ?
C8F C7F H7F 119.9 . . ?
C6F C7F H7F 119.9 . . ?
C9F C8F C7F 125.2(15) . . ?
C9F C8F H8F 117.4 . . ?
C7F C8F H8F 117.4 . . ?
C8F C9F C10F 131.5(15) . . ?
C8F C9F C3F 113.3(13) . . ?
C10F C9F C3F 115.1(13) . . ?
C11F C10F C9F 128.4(16) . . ?
C11F C10F H10F 115.8 . . ?
C9F C10F H10F 115.8 . . ?
C10F C11F C12F 117.6(15) . . ?
C10F C11F H11F 121.2 . . ?
C12F C11F H11F 121.2 . . ?
C4F C12F C11F 116.9(14) . . ?
C4F C12F H12F 121.5 . . ?
C11F C12F H12F 121.5 . . ?
C16F C13F N1F 116.0(15) . . ?
C16F C13F C14F 119.1(15) . . ?
N1F C13F C14F 106.8(15) . . ?
C16F C13F H13F 104.4 . . ?
N1F C13F H13F 104.4 . . ?
C14F C13F H13F 104.4 . . ?
C1F N1F C5F 121.8(12) . . ?
C1F N1F C13F 116.5(12) . . ?
C5F N1F C13F 121.7(12) . . ?
C15F C14F C13F 108.9(14) . . ?
C15F C14F H14K 109.9 . . ?
C13F C14F H14K 109.9 . . ?
C15F C14F H14L 109.9 . . ?
C13F C14F H14L 109.9 . . ?
H14K C14F H14L 108.3 . . ?
O3F C15F N2F 116.4(17) . . ?
O3F C15F C14F 124.2(17) . . ?
N2F C15F C14F 118.3(17) . . ?
O5F C16F O4F 119.1(15) . . ?
O5F C16F C13F 121.4(15) . . ?
O4F C16F C13F 119.4(15) . . ?
C15F N2F H2F1 120.0 . . ?
C15F N2F H2F2 120.0 . . ?
H2F1 N2F H2F2 120.0 . . ?
C16F O4F Cu3 127.9(10) . . ?
C16F O5F Cu4 122.6(11) . . ?
O1H C1H N1H 119.4(12) . . ?
O1H C1H C2H 122.8(12) . . ?
N1H C1H C2H 117.6(12) . . ?
C3H C2H C6H 123.3(13) . . ?
C3H C2H C1H 120.9(12) . . ?
C6H C2H C1H 115.6(12) . . ?
C4H C3H C2H 121.0(12) . . ?
C4H C3H C9H 118.4(12) . . ?
C2H C3H C9H 120.7(12) . . ?
C3H C4H C12H 122.7(13) . . ?
C3H C4H C5H 123.8(12) . . ?
C12H C4H C5H 112.6(12) . . ?
O2H C5H C4H 132.5(14) . . ?
O2H C5H N1H 111.6(12) . . ?
C4H C5H N1H 115.6(11) . . ?
C2H C6H C7H 117.2(13) . . ?
C2H C6H H6H 121.4 . . ?
C7H C6H H6H 121.4 . . ?
C8H C7H C6H 115.9(14) . . ?
C8H C7H H7H 122.1 . . ?
C6H C7H H7H 122.1 . . ?
C9H C8H C7H 128.5(16) . . ?
C9H C8H H8H 115.8 . . ?
C7H C8H H8H 115.8 . . ?
C8H C9H C10H 131.5(16) . . ?
C8H C9H C3H 114.1(14) . . ?
C10H C9H C3H 114.4(14) . . ?
C11H C10H C9H 128.8(17) . . ?
C11H C10H H10H 115.6 . . ?
C9H C10H H10H 115.6 . . ?
C10H C11H C12H 117.6(15) . . ?
C10H C11H H11H 121.2 . . ?
C12H C11H H11H 121.2 . . ?
C4H C12H C11H 117.7(14) . . ?
C4H C12H H12H 121.2 . . ?
C11H C12H H12H 121.2 . . ?
N1H C13H C14H 113.3(14) . . ?
N1H C13H C16H 108.8(13) . . ?
C14H C13H C16H 112.5(14) . . ?
N1H C13H H13H 107.3 . . ?
C14H C13H H13H 107.3 . . ?
C16H C13H H13H 107.3 . . ?
C1H N1H C5H 120.7(11) . . ?
C1H N1H C13H 118.3(12) . . ?
C5H N1H C13H 121.0(11) . . ?
C15H C14H C13H 108.0(14) . . ?
C15H C14H H14M 110.1 . . ?
C13H C14H H14M 110.1 . . ?
C15H C14H H14N 110.1 . . ?
C13H C14H H14N 110.1 . . ?
H14M C14H H14N 108.4 . . ?
O3H C15H N2H 124(3) . . ?
O3H C15H C14H 126(2) . . ?
N2H C15H C14H 110(2) . . ?
C15H N2H H2H1 120.0 . . ?
C15H N2H H2H2 120.0 . . ?
H2H1 N2H H2H2 120.0 . . ?
O5H C16H O4H 130.8(17) . . ?
O5H C16H C13H 117.8(16) . . ?
O4H C16H C13H 111.5(15) . . ?
C16H O4H Cu3 116.1(11) . . ?
C16H O5H Cu4 123.3(11) . . ?
C21I N3I C25I 120.0 . . ?
C21I N3I Cu1 121.0(14) . . ?
C25I N3I Cu1 119.0(14) . . ?
N3I C21I C22I 120.0 . . ?
N3I C21I H21I 120.0 . . ?
C22I C21I H21I 120.0 . . ?
C21I C22I C23I 120.0 . . ?
C21I C22I H22I 120.0 . . ?
C23I C22I H22I 120.0 . . ?
C24I C23I C22I 120.0 . . ?
C24I C23I H23I 120.0 . . ?
C22I C23I H23I 120.0 . . ?
C25I C24I C23I 120.0 . . ?
C25I C24I H24I 120.0 . . ?
C23I C24I H24I 120.0 . . ?
C24I C25I N3I 120.0 . . ?
C24I C25I H25I 120.0 . . ?
N3I C25I H25I 120.0 . . ?
C21J N3J C25J 120.0 . . ?
C21J N3J Cu1 118.7(14) . . ?
C25J N3J Cu1 120.0(14) . . ?
N3J C21J C22J 120.0 . . ?
N3J C21J H21J 120.0 . . ?
C22J C21J H21J 120.0 . . ?
C23J C22J C21J 120.0 . . ?
C23J C22J H22J 120.0 . . ?
C21J C22J H22J 120.0 . . ?
C24J C23J C22J 120.0 . . ?
C24J C23J H23J 120.0 . . ?
C22J C23J H23J 120.0 . . ?
C23J C24J C25J 120.0 . . ?
C23J C24J H24J 120.0 . . ?
C25J C24J H24J 120.0 . . ?
C24J C25J N3J 120.0 . . ?
C24J C25J H25J 120.0 . . ?
N3J C25J H25J 120.0 . . ?
C31 O36 Cu3 119.2(18) . . ?
C31 O37 C32 111.5(17) . . ?
O36 C31 O37 119(2) . . ?
O36 C31 C34 140(2) . . ?
O37 C31 C34 99.0(19) . . ?
O37 C32 C33 108.2(17) . . ?
O37 C32 H32A 110.1 . . ?
C33 C32 H32A 110.1 . . ?
O37 C32 H32B 110.1 . . ?
C33 C32 H32B 110.1 . . ?
H32A C32 H32B 108.4 . . ?
C32 C33 H33A 109.5 . . ?
C32 C33 H33B 109.5 . . ?
H33A C33 H33B 109.5 . . ?
C32 C33 H33C 109.5 . . ?
H33A C33 H33C 109.5 . . ?
H33B C33 H33C 109.5 . . ?
O38 C34 C35 113(2) . . ?
O38 C34 C31 98.3(19) . . ?
C35 C34 C31 122(2) . . ?
O38 C34 H34 107.6 . . ?
C35 C34 H34 107.6 . . ?
C31 C34 H34 107.6 . . ?
C34 C35 H35A 109.5 . . ?
C34 C35 H35B 109.5 . . ?
H35A C35 H35B 109.5 . . ?
C34 C35 H35C 109.5 . . ?
H35A C35 H35C 109.5 . . ?
H35B C35 H35C 109.5 . . ?

loop_
_geom_bond_atom_site_label_1
_geom_bond_atom_site_label_2
_geom_bond_distance
_geom_bond_site_symmetry_2
_geom_bond_publ_flag
Cu1 O4C 1.905(12) . ?
Cu1 O4A 1.928(12) . ?
Cu1 O4B 2.020(11) . ?
Cu1 O4D 2.039(12) . ?
Cu1 N3J 2.158(12) . ?
Cu1 N3I 2.177(12) . ?
Cu1 Cu2 2.692(3) . ?
Cu2 O5B 1.870(11) . ?
Cu2 O5D 1.899(13) . ?
Cu2 O5C 1.975(12) . ?
Cu2 O5A 2.003(13) . ?
Cu2 O3E 2.064(13) . ?
Cu3 O4G 1.943(11) . ?
Cu3 O4F 1.946(10) . ?
Cu3 O4H 1.993(11) . ?
Cu3 O4E 1.993(11) . ?
Cu3 O36 2.242(16) . ?
Cu3 Cu4 2.606(3) . ?
Cu4 O5H 1.929(10) . ?
Cu4 O5F 1.934(10) . ?
Cu4 O5E 1.984(11) . ?
Cu4 O5G 2.018(11) . ?
Cu4 O3Z 2.133(13) . ?
Cu4 O3A 2.136(13) . ?
C1G O1G 1.229(12) . ?
C1G N1G 1.372(12) . ?
C1G C2G 1.490(12) . ?
C2G C3G 1.334(10) . ?
C2G C6G 1.367(11) . ?
C3G C4G 1.322(10) . ?
C3G C9G 1.484(13) . ?
C4G C12G 1.385(11) . ?
C4G C5G 1.441(12) . ?
C5G O2G 1.217(12) . ?
C5G N1G 1.479(13) . ?
C6G C7G 1.471(12) . ?
C6G H6G 0.9500 . ?
C7G C8G 1.348(13) . ?
C7G H7G 0.9500 . ?
C8G C9G 1.332(13) . ?
C8G H8G 0.9500 . ?
C9G C10G 1.331(13) . ?
C10G C11G 1.282(13) . ?
C10G H10G 0.9500 . ?
C11G C12G 1.425(12) . ?
C11G H11G 0.9500 . ?
C12G H12G 0.9500 . ?
C13G N1G 1.462(12) . ?
C13G C16G 1.48(2) . ?
C13G C14G 1.67(2) . ?
C13G H13G 1.0000 . ?
C14G C15G 1.52(3) . ?
C14G H14O 0.9900 . ?
C14G H14P 0.9900 . ?
C15G O3G 1.25(2) . ?
C15G N2G 1.29(2) . ?
C16G O5G 1.190(18) . ?
C16G O4G 1.290(17) . ?
N2G H2G1 0.8800 . ?
N2G H2G2 0.8800 . ?
C1A O1A 1.16(2) . ?
C1A N1A 1.48(2) . ?
C1A C2A 1.506(16) . ?
C2A C3A 1.316(12) . ?
C2A C6A 1.383(13) . ?
C3A C4A 1.327(12) . ?
C3A C9A 1.486(16) . ?
C4A C12A 1.390(13) . ?
C4A C5A 1.439(16) . ?
C5A O2A 1.31(2) . ?
C5A N1A 1.33(2) . ?
C6A C7A 1.480(13) . ?
C6A H6A 0.9500 . ?
C7A C8A 1.356(16) . ?
C7A H7A 0.9500 . ?
C8A C9A 1.332(16) . ?
C8A H8A 0.9500 . ?
C9A C10A 1.312(16) . ?
C10A C11A 1.276(16) . ?
C10A H10A 0.9500 . ?
C11A C12A 1.446(13) . ?
C11A H11A 0.9500 . ?
C12A H12A 0.9500 . ?
N1A C13A 1.50(2) . ?
O4A C16A 1.29(2) . ?
O5A C16A 1.26(2) . ?
C16A C13A 1.48(2) . ?
C13A C14A 1.542(14) . ?
C13A H13A 1.0000 . ?
C14A C15A 1.506(14) . ?
C14A H14A 0.9900 . ?
C14A H14B 0.9900 . ?
C15A O3A 1.251(10) . ?
C15A N2A 1.347(10) . ?
N2A H2A1 0.8800 . ?
N2A H2A2 0.8800 . ?
C14Z C15Z 1.499(14) . ?
C14Z H14Y 0.9900 . ?
C14Z H14Z 0.9900 . ?
C15Z O3Z 1.245(10) . ?
C15Z N2Z 1.351(10) . ?
N2Z H2Z1 0.8800 . ?
N2Z H2Z2 0.8800 . ?
C1B O1B 1.235(13) . ?
C1B N1B 1.383(13) . ?
C1B C2B 1.499(14) . ?
C2B C3B 1.327(13) . ?
C2B C6B 1.331(13) . ?
C3B C4B 1.326(13) . ?
C3B C9B 1.470(14) . ?
C4B C12B 1.378(13) . ?
C4B C5B 1.467(14) . ?
C5B O2B 1.226(13) . ?
C5B N1B 1.474(13) . ?
C6B C7B 1.459(14) . ?
C6B H6B 0.9500 . ?
C7B C8B 1.323(14) . ?
C7B H7B 0.9500 . ?
C8B C9B 1.304(14) . ?
C8B H8B 0.9500 . ?
C9B C10B 1.334(13) . ?
C10B C11B 1.281(14) . ?
C10B H10B 0.9500 . ?
C11B C12B 1.442(14) . ?
C11B H11B 0.9500 . ?
C12B H12B 0.9500 . ?
C13B C16B 1.37(2) . ?
C13B N1B 1.474(13) . ?
C13B C14B 1.55(2) . ?
C13B H13B 1.0000 . ?
C14B C15B 1.54(3) . ?
C14B H14C 0.9900 . ?
C14B H14D 0.9900 . ?
C15B O3B 1.23(2) . ?
C15B N2B 1.27(3) . ?
C16B O5B 1.272(18) . ?
C16B O4B 1.334(18) . ?
N2B H2B1 0.8800 . ?
N2B H2B2 0.8800 . ?
C1C O1C 1.235(13) . ?
C1C N1C 1.372(13) . ?
C1C C2C 1.508(14) . ?
C2C C3C 1.336(13) . ?
C2C C6C 1.341(14) . ?
C3C C4C 1.311(13) . ?
C3C C9C 1.512(14) . ?
C4C C12C 1.397(14) . ?
C4C C5C 1.458(14) . ?
C5C O2C 1.193(13) . ?
C5C N1C 1.482(14) . ?
C6C C7C 1.505(14) . ?
C6C H6C 0.9500 . ?
C7C C8C 1.373(15) . ?
C7C H7C 0.9500 . ?
C8C C9C 1.326(14) . ?
C8C H8C 0.9500 . ?
C9C C10C 1.355(14) . ?
C10C C11C 1.282(14) . ?
C10C H10C 0.9500 . ?
C11C C12C 1.430(14) . ?
C11C H11C 0.9500 . ?
C12C H12C 0.9500 . ?
C13C N1C 1.477(14) . ?
C13C C16C 1.53(2) . ?
C13C C14C 1.63(3) . ?
C13C H13C 1.0000 . ?
C14C C15C 1.55(3) . ?
C14C H14E 0.9900 . ?
C14C H14F 0.9900 . ?
C15C O3C 1.18(2) . ?
C15C N2C 1.29(2) . ?
C16C O5C 1.266(17) . ?
C16C O4C 1.290(17) . ?
N2C H2C1 0.8800 . ?
N2C H2C2 0.8800 . ?
C1D O1D 1.236(13) . ?
C1D N1D 1.371(13) . ?
C1D C2D 1.511(13) . ?
C2D C3D 1.329(13) . ?
C2D C6D 1.354(14) . ?
C3D C4D 1.317(13) . ?
C3D C9D 1.466(13) . ?
C4D C12D 1.410(14) . ?
C4D C5D 1.448(14) . ?
C5D O2D 1.201(14) . ?
C5D N1D 1.456(14) . ?
C6D C7D 1.473(15) . ?
C6D H6D 0.9500 . ?
C7D C8D 1.349(15) . ?
C7D H7D 0.9500 . ?
C8D C9D 1.312(14) . ?
C8D H8D 0.9500 . ?
C9D C10D 1.354(14) . ?
C10D C11D 1.299(14) . ?
C10D H10D 0.9500 . ?
C11D C12D 1.427(14) . ?
C11D H11D 0.9500 . ?
C12D H12D 0.9500 . ?
C13D C16D 1.43(2) . ?
C13D N1D 1.457(13) . ?
C13D C14D 1.533(11) . ?
C13D H13D 1.0000 . ?
C14D C15D 1.462(15) . ?
C14D H14G 0.9900 . ?
C14D H14H 0.9900 . ?
C15D O3D 1.198(15) . ?
C15D N2D 1.343(15) . ?
N2D H2D1 0.8800 . ?
N2D H2D2 0.8800 . ?
C16D O5D 1.16(2) . ?
C16D O4D 1.368(19) . ?
C1E O1E 1.247(13) . ?
C1E N1E 1.386(13) . ?
C1E C2E 1.482(13) . ?
C2E C3E 1.335(13) . ?
C2E C6E 1.337(13) . ?
C3E C4E 1.315(13) . ?
C3E C9E 1.465(13) . ?
C4E C12E 1.405(13) . ?
C4E C5E 1.459(13) . ?
C5E O2E 1.231(13) . ?
C5E N1E 1.477(13) . ?
C6E C7E 1.468(14) . ?
C6E H6E 0.9500 . ?
C7E C8E 1.347(15) . ?
C7E H7E 0.9500 . ?
C8E C9E 1.309(14) . ?
C8E H8E 0.9500 . ?
C9E C10E 1.357(13) . ?
C10E C11E 1.287(13) . ?
C10E H10E 0.9500 . ?
C11E C12E 1.419(13) . ?
C11E H11E 0.9500 . ?
C12E H12E 0.9500 . ?
C13E C14E 1.43(2) . ?
C13E C16E 1.48(2) . ?
C13E N1E 1.484(12) . ?
C13E H13E 1.0000 . ?
C14E C15E 1.62(3) . ?
C14E H14I 0.9900 . ?
C14E H14J 0.9900 . ?
C15E O3E 1.05(2) . ?
C15E N2E 1.44(3) . ?
C16E O5E 1.259(16) . ?
C16E O4E 1.312(17) . ?
N2E H2E1 0.8800 . ?
N2E H2E2 0.8800 . ?
C1F O1F 1.245(13) . ?
C1F N1F 1.369(13) . ?
C1F C2F 1.486(13) . ?
C2F C3F 1.331(13) . ?
C2F C6F 1.345(13) . ?
C3F C4F 1.310(13) . ?
C3F C9F 1.501(14) . ?
C4F C12F 1.387(13) . ?
C4F C5F 1.468(14) . ?
C5F O2F 1.190(13) . ?
C5F N1F 1.456(13) . ?
C6F C7F 1.474(14) . ?
C6F H6F 0.9500 . ?
C7F C8F 1.358(14) . ?
C7F H7F 0.9500 . ?
C8F C9F 1.308(14) . ?
C8F H8F 0.9500 . ?
C9F C10F 1.324(13) . ?
C10F C11F 1.284(14) . ?
C10F H10F 0.9500 . ?
C11F C12F 1.430(14) . ?
C11F H11F 0.9500 . ?
C12F H12F 0.9500 . ?
C13F C16F 1.45(2) . ?
C13F N1F 1.464(13) . ?
C13F C14F 1.55(2) . ?
C13F H13F 1.0000 . ?
C14F C15F 1.51(2) . ?
C14F H14K 0.9900 . ?
C14F H14L 0.9900 . ?
C15F O3F 1.252(19) . ?
C15F N2F 1.338(18) . ?
C16F O5F 1.292(16) . ?
C16F O4F 1.314(17) . ?
N2F H2F1 0.8800 . ?
N2F H2F2 0.8800 . ?
C1H O1H 1.237(12) . ?
C1H N1H 1.380(12) . ?
C1H C2H 1.501(13) . ?
C2H C3H 1.340(12) . ?
C2H C6H 1.349(13) . ?
C3H C4H 1.334(12) . ?
C3H C9H 1.477(14) . ?
C4H C12H 1.400(13) . ?
C4H C5H 1.442(13) . ?
C5H O2H 1.204(12) . ?
C5H N1H 1.472(12) . ?
C6H C7H 1.484(14) . ?
C6H H6H 0.9500 . ?
C7H C8H 1.356(14) . ?
C7H H7H 0.9500 . ?
C8H C9H 1.311(14) . ?
C8H H8H 0.9500 . ?
C9H C10H 1.344(14) . ?
C10H C11H 1.287(14) . ?
C10H H10H 0.9500 . ?
C11H C12H 1.418(14) . ?
C11H H11H 0.9500 . ?
C12H H12H 0.9500 . ?
C13H N1H 1.484(13) . ?
C13H C14H 1.599(15) . ?
C13H C16H 1.62(2) . ?
C13H H13H 1.0000 . ?
C14H C15H 1.49(3) . ?
C14H H14M 0.9900 . ?
C14H H14N 0.9900 . ?
C15H O3H 1.251(17) . ?
C15H N2H 1.379(17) . ?
N2H H2H1 0.8800 . ?
N2H H2H2 0.8800 . ?
C16H O5H 1.227(17) . ?
C16H O4H 1.251(17) . ?
N3I C21I 1.3900 . ?
N3I C25I 1.3900 . ?
C21I C22I 1.3900 . ?
C21I H21I 0.9500 . ?
C22I C23I 1.3900 . ?
C22I H22I 0.9500 . ?
C23I C24I 1.3900 . ?
C23I H23I 0.9500 . ?
C24I C25I 1.3900 . ?
C24I H24I 0.9500 . ?
C25I H25I 0.9500 . ?
N3J C21J 1.3900 . ?
N3J C25J 1.3900 . ?
C21J C22J 1.3900 . ?
C21J H21J 0.9500 . ?
C22J C23J 1.3900 . ?
C22J H22J 0.9500 . ?
C23J C24J 1.3900 . ?
C23J H23J 0.9500 . ?
C24J C25J 1.3900 . ?
C24J H24J 0.9500 . ?
C25J H25J 0.9500 . ?
O36 C31 1.21(3) . ?
O37 C31 1.521(16) . ?
O37 C32 1.555(15) . ?
O38 C34 1.40(3) . ?
C31 C34 1.54(3) . ?
C32 C33 1.574(16) . ?
C32 H32A 0.9900 . ?
C32 H32B 0.9900 . ?
C33 H33A 0.9800 . ?
C33 H33B 0.9800 . ?
C33 H33C 0.9800 . ?
C34 C35 1.47(2) . ?
C34 H34 1.0000 . ?
C35 H35A 0.9800 . ?
C35 H35B 0.9800 . ?
C35 H35C 0.9800 . ?

loop_
_geom_hbond_atom_site_label_D
_geom_hbond_atom_site_label_H
_geom_hbond_atom_site_label_A
_geom_hbond_distance_DH
_geom_hbond_distance_HA
_geom_hbond_distance_DA
_geom_hbond_angle_DHA
_geom_hbond_site_symmetry_A
N2A H2A1 O5E 0.88 2.30 3.03(3) 141.2 .
N2A H2A1 O5F 0.88 2.62 3.18(3) 122.9 .
N2A H2A2 O3B 0.88 2.33 3.16(3) 156.9 .
N2Z H2Z1 O5H 0.88 2.45 3.12(3) 133.5 .
N2Z H2Z2 O1D 0.88 2.22 2.94(3) 139.0 .
N2B H2B1 O3F 0.88 2.15 2.99(2) 159.3 .
N2E H2E1 O5D 0.88 2.16 2.91(2) 142.5 .
N2E H2E2 O1H 0.88 2.05 2.85(2) 150.8 .
N2F H2F1 O3B 0.88 1.99 2.86(2) 171.2 .
N2H H2H2 O3D 0.88 2.12 2.88(3) 143.9 .
N2G H2G1 O1C 0.88 2.18 2.99(2) 154.2 1_455
N2F H2F2 O3C 0.88 2.10 2.95(2) 164.3 1_455
N2C H2C1 O3Z 0.88 2.48 3.24(3) 145.1 1_655
N2C H2C2 O3G 0.88 2.22 3.09(2) 171.1 1_655

loop_
_geom_torsion_atom_site_label_1
_geom_torsion_atom_site_label_2
_geom_torsion_atom_site_label_3
_geom_torsion_atom_site_label_4
_geom_torsion
_geom_torsion_site_symmetry_1
_geom_torsion_site_symmetry_2
_geom_torsion_site_symmetry_3
_geom_torsion_site_symmetry_4
_geom_torsion_publ_flag
O4C Cu1 Cu2 O5B -92.0(5) . . . . ?
O4A Cu1 Cu2 O5B 90.0(5) . . . . ?
O4B Cu1 Cu2 O5B -0.4(4) . . . . ?
O4D Cu1 Cu2 O5B 177.5(5) . . . . ?
O4C Cu1 Cu2 O5D 89.5(5) . . . . ?
O4A Cu1 Cu2 O5D -88.5(5) . . . . ?
O4B Cu1 Cu2 O5D -178.9(5) . . . . ?
O4D Cu1 Cu2 O5D -1.1(5) . . . . ?
O4C Cu1 Cu2 O5C 1.4(5) . . . . ?
O4A Cu1 Cu2 O5C -176.6(5) . . . . ?
O4B Cu1 Cu2 O5C 93.0(4) . . . . ?
O4D Cu1 Cu2 O5C -89.1(5) . . . . ?
O4C Cu1 Cu2 O5A 177.7(5) . . . . ?
O4A Cu1 Cu2 O5A -0.3(5) . . . . ?
O4B Cu1 Cu2 O5A -90.7(5) . . . . ?
O4D Cu1 Cu2 O5A 87.2(5) . . . . ?
O4G Cu3 Cu4 O5H 85.5(4) . . . . ?
O4F Cu3 Cu4 O5H -179.3(4) . . . . ?
O4H Cu3 Cu4 O5H -4.2(4) . . . . ?
O4E Cu3 Cu4 O5H -89.9(4) . . . . ?
O4G Cu3 Cu4 O5F -98.3(4) . . . . ?
O4F Cu3 Cu4 O5F -3.1(4) . . . . ?
O4H Cu3 Cu4 O5F 171.9(4) . . . . ?
O4E Cu3 Cu4 O5F 86.3(4) . . . . ?
O4G Cu3 Cu4 O5E 176.7(5) . . . . ?
O4F Cu3 Cu4 O5E -88.1(4) . . . . ?
O4H Cu3 Cu4 O5E 86.9(4) . . . . ?
O4E Cu3 Cu4 O5E 1.3(5) . . . . ?
O36 Cu3 Cu4 O5E -114(2) . . . . ?
O4G Cu3 Cu4 O5G -3.7(4) . . . . ?
O4F Cu3 Cu4 O5G 91.6(4) . . . . ?
O4H Cu3 Cu4 O5G -93.4(4) . . . . ?
O4E Cu3 Cu4 O5G -179.0(4) . . . . ?
O1G C1G C2G C3G 179.8(19) . . . . ?
N1G C1G C2G C3G 8(3) . . . . ?
O1G C1G C2G C6G -10(3) . . . . ?
N1G C1G C2G C6G 178.4(16) . . . . ?
C6G C2G C3G C4G -179.0(19) . . . . ?
C1G C2G C3G C9G 170.6(17) . . . . ?
C9G C3G C4G C5G -177.9(19) . . . . ?
C12G C4G C5G N1G -175.9(16) . . . . ?
C1G C2G C6G C7G -173.3(15) . . . . ?
C4G C3G C9G C8G -175.8(19) . . . . ?
C5G C4G C12G C11G 176.8(17) . . . . ?
C2G C1G N1G C13G 176.7(15) . . . . ?
O1G C1G N1G C5G -171.2(16) . . . . ?
C14G C13G N1G C1G -78.7(18) . . . . ?
C16G C13G N1G C5G -136.4(17) . . . . ?
C14G C13G N1G C5G 97.2(17) . . . . ?
O2G C5G N1G C1G 179.0(16) . . . . ?
C4G C5G N1G C13G 176.8(15) . . . . ?
N1G C13G C14G C15G -160.6(16) . . . . ?
C13G C14G C15G N2G -148.5(19) . . . . ?
N1G C13G C16G O5G -134.3(18) . . . . ?
C14G C13G C16G O4G 171.4(14) . . . . ?
C13G C16G O4G Cu3 -170.1(10) . . . . ?
O4F Cu3 O4G C16G -83.8(13) . . . . ?
O4H Cu3 O4G C16G 83.5(13) . . . . ?
O36 Cu3 O4G C16G -172.9(14) . . . . ?
Cu4 Cu3 O4G C16G -2.8(13) . . . . ?
C13G C16G O5G Cu4 166.1(12) . . . . ?
O5H Cu4 O5G C16G -71.4(13) . . . . ?
O5F Cu4 O5G C16G 99.1(14) . . . . ?
O3Z Cu4 O5G C16G -175.7(15) . . . . ?
O3A Cu4 O5G C16G -165.5(15) . . . . ?
Cu3 Cu4 O5G C16G 11.9(13) . . . . ?
O1A C1A C2A C3A 179.7(19) . . . . ?
N1A C1A C2A C3A -0.4(13) . . . . ?
N1A C1A C2A C6A 178.5(18) . . . . ?
C1A C2A C3A C4A -1.0(15) . . . . ?
C1A C2A C3A C9A 178.3(14) . . . . ?
C2A C3A C4A C12A 179.1(19) . . . . ?
C1A C2A C6A C7A 176.8(16) . . . . ?
C2A C3A C9A C10A -178.6(16) . . . . ?
O2A C5A N1A C1A 176.9(19) . . . . ?
C4A C5A N1A C13A 172.7(19) . . . . ?
C2A C1A N1A C13A -170.0(13) . . . . ?
O4B Cu1 O4A C16A 72.8(15) . . . . ?
O4D Cu1 O4A C16A -83.1(15) . . . . ?
N3J Cu1 O4A C16A 169.9(17) . . . . ?
N3I Cu1 O4A C16A 168.8(17) . . . . ?
Cu2 Cu1 O4A C16A -5.9(14) . . . . ?
O5B Cu2 O5A C16A -80.0(17) . . . . ?
O5D Cu2 O5A C16A 95.5(18) . . . . ?
O3E Cu2 O5A C16A -170.7(17) . . . . ?
Cu1 Cu2 O5A C16A 7.4(17) . . . . ?
Cu2 O5A C16A C13A 170.1(12) . . . . ?
Cu1 O4A C16A C13A -171.3(11) . . . . ?
O5A C16A C13A N1A -152.1(17) . . . . ?
O4A C16A C13A C14A 147.0(19) . . . . ?
N1B C1B C2B C6B 172.7(19) . . . . ?
C1B C2B C3B C9B -179.0(18) . . . . ?
C9B C3B C4B C5B 178.0(19) . . . . ?
C12B C4B C5B N1B -171.2(17) . . . . ?
C1B C2B C6B C7B 178.2(18) . . . . ?
C5B C4B C12B C11B 179.7(17) . . . . ?
O1B C1B N1B C5B -174.2(18) . . . . ?
C2B C1B N1B C13B -172.8(17) . . . . ?
O2B C5B N1B C1B -177.1(18) . . . . ?
C4B C5B N1B C13B 173.1(17) . . . . ?
C16B C13B N1B C5B -141.9(18) . . . . ?
N1B C13B C14B C15B -165.1(16) . . . . ?
N1B C13B C16B O5B -139.2(17) . . . . ?
C14B C13B C16B O4B 175.7(14) . . . . ?
C13B C16B O4B Cu1 175.6(12) . . . . ?
O4C Cu1 O4B C16B 84.1(13) . . . . ?
O4A Cu1 O4B C16B -90.8(13) . . . . ?
N3J Cu1 O4B C16B 170.7(15) . . . . ?
N3I Cu1 O4B C16B -179.7(14) . . . . ?
Cu2 Cu1 O4B C16B -2.6(12) . . . . ?
C13B C16B O5B Cu2 -175.3(13) . . . . ?
O5C Cu2 O5B C16B -76.1(14) . . . . ?
O5A Cu2 O5B C16B 82.6(14) . . . . ?
O3E Cu2 O5B C16B 178.5(14) . . . . ?
Cu1 Cu2 O5B C16B 3.7(13) . . . . ?
N1C C13C C14C C15C -52(3) . . . . ?
C16C C13C C14C C15C -175.0(18) . . . . ?
C13C C14C C15C O3C -44(3) . . . . ?
C13C C14C C15C N2C 133(2) . . . . ?
N1C C13C C16C O5C -158.0(16) . . . . ?
C14C C13C C16C O4C 145.5(16) . . . . ?
C13C C16C O4C Cu1 -171.8(12) . . . . ?
O4B Cu1 O4C C16C -83.3(13) . . . . ?
O4D Cu1 O4C C16C 72.5(13) . . . . ?
N3J Cu1 O4C C16C 179.8(15) . . . . ?
N3I Cu1 O4C C16C -179.4(15) . . . . ?
Cu2 Cu1 O4C C16C -4.6(12) . . . . ?
C13C C16C O5C Cu2 173.4(13) . . . . ?
O5B Cu2 O5C C16C 88.3(14) . . . . ?
O5D Cu2 O5C C16C -86.6(14) . . . . ?
O3E Cu2 O5C C16C 179.9(13) . . . . ?
Cu1 Cu2 O5C C16C 1.5(13) . . . . ?
C1D C2D C3D C9D 179.0(18) . . . . ?
C2D C1D N1D C13D -172.7(16) . . . . ?
C4D C5D N1D C13D 173.1(18) . . . . ?
C14D C13D C16D O4D 166.9(15) . . . . ?
C13D C16D O4D Cu1 177.5(10) . . . . ?
O4C Cu1 O4D C16D -86.3(14) . . . . ?
O4A Cu1 O4D C16D 89.5(14) . . . . ?
N3J Cu1 O4D C16D -172.6(15) . . . . ?
N3I Cu1 O4D C16D 177.4(15) . . . . ?
Cu2 Cu1 O4D C16D 0.6(13) . . . . ?
C13D C16D O5D Cu2 -178.3(15) . . . . ?
O5C Cu2 O5D C16D 82.4(17) . . . . ?
O5A Cu2 O5D C16D -76.6(17) . . . . ?
O3E Cu2 O5D C16D -172.4(17) . . . . ?
Cu1 Cu2 O5D C16D 2.3(17) . . . . ?
O1E C1E C2E C3E 177.5(13) . . . . ?
N1E C1E C2E C3E 1.3(10) . . . . ?
O1E C1E C2E C6E -0.9(15) . . . . ?
N1E C1E C2E C6E -177.1(14) . . . . ?
C6E C2E C3E C4E 177.0(16) . . . . ?
C1E C2E C3E C4E -1.2(12) . . . . ?
C6E C2E C3E C9E -4.5(15) . . . . ?
C1E C2E C3E C9E 177.3(11) . . . . ?
C2E C3E C4E C12E 177.0(14) . . . . ?
C9E C3E C4E C5E -172.3(16) . . . . ?
C3E C4E C5E O2E -176.9(19) . . . . ?
C12E C4E C5E N1E 177.9(14) . . . . ?
C1E C2E C6E C7E -177.4(14) . . . . ?
C4E C3E C9E C8E -174.4(16) . . . . ?
C2E C3E C9E C10E 175.7(12) . . . . ?
C5E C4E C12E C11E 177.3(15) . . . . ?
O1E C1E N1E C5E 177.6(13) . . . . ?
C2E C1E N1E C5E -5.9(17) . . . . ?
C2E C1E N1E C13E 176.0(10) . . . . ?
O2E C5E N1E C1E 179.0(14) . . . . ?
C4E C5E N1E C13E -172.3(15) . . . . ?
C14E C13E N1E C1E -77.1(18) . . . . ?
C16E C13E N1E C1E 55.7(19) . . . . ?
C14E C13E N1E C5E 104.8(19) . . . . ?
C16E C13E N1E C5E -122.3(17) . . . . ?
N1E C13E C14E C15E -151.8(17) . . . . ?
N1E C13E C16E O5E -152.4(14) . . . . ?
C14E C13E C16E O4E 156.8(16) . . . . ?
C14E C15E O3E Cu2 164.3(15) . . . . ?
C13E C16E O4E Cu3 -178.5(11) . . . . ?
O4F Cu3 O4E C16E 79.8(11) . . . . ?
O4H Cu3 O4E C16E -88.0(11) . . . . ?
O36 Cu3 O4E C16E 168.6(11) . . . . ?
Cu4 Cu3 O4E C16E -1.9(11) . . . . ?
C13E C16E O5E Cu4 -179.8(10) . . . . ?
O5H Cu4 O5E C16E 82.0(14) . . . . ?
O5F Cu4 O5E C16E -89.7(14) . . . . ?
O3Z Cu4 O5E C16E -173.4(15) . . . . ?
O3A Cu4 O5E C16E 176.2(15) . . . . ?
Cu3 Cu4 O5E C16E -1.2(13) . . . . ?
N1F C1F C2F C6F -171.7(18) . . . . ?
C1F C2F C3F C9F -177.9(19) . . . . ?
C2F C3F C4F C12F 177(2) . . . . ?
C9F C3F C4F C5F 176.1(19) . . . . ?
C3F C4F C5F O2F -173(2) . . . . ?
C12F C4F C5F N1F -176.2(16) . . . . ?
C1F C2F C6F C7F -179.9(17) . . . . ?
C5F C4F C12F C11F -173.2(17) . . . . ?
O1F C1F N1F C5F 178.6(18) . . . . ?
C2F C1F N1F C13F 178.0(17) . . . . ?
O2F C5F N1F C1F 174.6(18) . . . . ?
C4F C5F N1F C13F -179.8(17) . . . . ?
C16F C13F N1F C5F -124.1(18) . . . . ?
C14F C13F N1F C5F 100.4(19) . . . . ?
N1F C13F C14F C15F -160.3(13) . . . . ?
C13F C14F C15F N2F -147.6(15) . . . . ?
N1F C13F C16F O5F -146.1(15) . . . . ?
C14F C13F C16F O4F 167.0(14) . . . . ?
C13F C16F O4F Cu3 162.7(11) . . . . ?
O4G Cu3 O4F C16F 91.9(12) . . . . ?
O4E Cu3 O4F C16F -81.6(12) . . . . ?
O36 Cu3 O4F C16F -174.9(13) . . . . ?
Cu4 Cu3 O4F C16F 9.8(12) . . . . ?
O4F C16F O5F Cu4 9.0(19) . . . . ?
C13F C16F O5F Cu4 -167.7(12) . . . . ?
O5E Cu4 O5F C16F 77.5(11) . . . . ?
O5G Cu4 O5F C16F -86.9(12) . . . . ?
O3Z Cu4 O5F C16F -177.8(13) . . . . ?
O3A Cu4 O5F C16F 167.9(13) . . . . ?
Cu3 Cu4 O5F C16F -1.9(11) . . . . ?
O1H C1H C2H C3H -174.6(17) . . . . ?
N1H C1H C2H C6H -174.0(16) . . . . ?
C6H C2H C3H C4H 179.3(17) . . . . ?
C1H C2H C3H C9H -176.1(17) . . . . ?
C2H C3H C4H C12H -175.1(17) . . . . ?
C9H C3H C4H C5H 173.8(17) . . . . ?
C3H C4H C5H O2H 175.8(19) . . . . ?
C12H C4H C5H N1H 172.5(15) . . . . ?
C1H C2H C6H C7H -179.8(16) . . . . ?
C4H C3H C9H C8H 178.7(18) . . . . ?
C2H C3H C9H C10H 178.9(18) . . . . ?
C5H C4H C12H C11H -173.6(17) . . . . ?
O1H C1H N1H C5H 171.3(15) . . . . ?
C2H C1H N1H C13H 174.2(15) . . . . ?
O2H C5H N1H C1H -171.5(16) . . . . ?
C4H C5H N1H C13H -176.1(15) . . . . ?
C14H C13H N1H C5H 107.6(18) . . . . ?
C16H C13H N1H C5H -126.5(16) . . . . ?
C16H C13H C14H C15H 165.2(15) . . . . ?
C13H C14H C15H O3H -61.3(15) . . . . ?
C13H C14H C15H N2H 118.6(14) . . . . ?
N1H C13H C16H O5H -127.2(15) . . . . ?
N1H C13H C16H O4H 53.6(18) . . . . ?
C14H C13H C16H O4H 179.9(15) . . . . ?
C13H C16H O4H Cu3 177.2(9) . . . . ?
O4G Cu3 O4H C16H -78.5(12) . . . . ?
O4E Cu3 O4H C16H 95.9(12) . . . . ?
O36 Cu3 O4H C16H -171.7(12) . . . . ?
Cu4 Cu3 O4H C16H 4.4(11) . . . . ?
C13H C16H O5H Cu4 177.2(9) . . . . ?
O5E Cu4 O5H C16H -73.9(13) . . . . ?
O5G Cu4 O5H C16H 90.7(13) . . . . ?
O3Z Cu4 O5H C16H -178.4(13) . . . . ?
O3A Cu4 O5H C16H -164.6(14) . . . . ?
Cu3 Cu4 O5H C16H 5.4(12) . . . . ?
O4C Cu1 N3I C21I 170.2(13) . . . . ?
O4A Cu1 N3I C21I -11.4(14) . . . . ?
O4B Cu1 N3I C21I 78.6(14) . . . . ?
O4D Cu1 N3I C21I -98.0(14) . . . . ?
O4C Cu1 N3I C25I -9.2(15) . . . . ?
O4A Cu1 N3I C25I 169.2(15) . . . . ?
O4B Cu1 N3I C25I -100.8(14) . . . . ?
O4D Cu1 N3I C25I 82.5(15) . . . . ?
O4C Cu1 N3J C21J 166.8(14) . . . . ?
O4A Cu1 N3J C21J -14.8(14) . . . . ?
O4B Cu1 N3J C21J 76.3(13) . . . . ?
O4D Cu1 N3J C21J -104.4(13) . . . . ?
O4C Cu1 N3J C25J -26.5(15) . . . . ?
O4A Cu1 N3J C25J 151.8(14) . . . . ?
O4B Cu1 N3J C25J -117.0(15) . . . . ?
O4D Cu1 N3J C25J 62.3(16) . . . . ?
O4G Cu3 O36 C31 117.8(19) . . . . ?
O4F Cu3 O36 C31 23.8(19) . . . . ?
O4H Cu3 O36 C31 -152.1(18) . . . . ?
O4E Cu3 O36 C31 -65.7(19) . . . . ?
C32 O37 C31 C34 -166.6(17) . . . . ?
O37 C31 C34 O38 -173.5(17) . . . . ?
